data_4035810
loop_
_publ_author_name
'Gerus, Aleksandra'
'\'Slepokura, Katarzyna'
'Panek, Jaros\/law'
'Turek, Aleksandra'
'Lisowski, Jerzy'

_publ_section_title
;
 Chiral Cryptates Derived from a Hexaazamacrocycle.
;
_journal_issue 12
_journal_name_full 'The Journal of organic chemistry'
_journal_page_first 6748
_journal_page_last 6753
_journal_paper_doi 10.1021/acs.joc.8b00670
_journal_volume 83
_journal_year 2018
_chemical_absolute_configuration rmad
_chemical_formula_moiety 'C40 H48 N8 Na, Br, 2(H2 O)'
_chemical_formula_sum 'C40 H52 Br N8 Na O2'
_chemical_formula_weight 779.79
_space_group_crystal_system triclinic
_space_group_IT_number 1
_space_group_name_Hall 'P 1'
_space_group_name_H-M_alt 'P 1'
_atom_sites_solution_hydrogens geom
_atom_sites_solution_primary direct
_atom_sites_solution_secondary difmap
_audit_creation_method SHELXL-2014/7
_cell_angle_alpha 95.32(3)
_cell_angle_beta 104.25(3)
_cell_angle_gamma 106.60(3)
_cell_formula_units_Z 3
_cell_length_a 11.966(4)
_cell_length_b 13.517(5)
_cell_length_c 19.836(5)
_cell_measurement_reflns_used 2729
_cell_measurement_temperature 103(2)
_cell_measurement_theta_max 25.50
_cell_measurement_theta_min 2.89
_cell_volume 2933.8(18)
_computing_cell_refinement
;
CrysAlisPro, Agilent Technologies,
Version 1.171.36.20 (release 27-06-2012 CrysAlis171 .NET)
(compiled Jul 11 2012,15:38:31)
;
_computing_data_collection
;
CrysAlisPro, Agilent Technologies,
Version 1.171.36.20 (release 27-06-2012 CrysAlis171 .NET)
(compiled Jul 11 2012,15:38:31)
;
_computing_data_reduction
;
CrysAlisPro, Agilent Technologies,
Version 1.171.36.20 (release 27-06-2012 CrysAlis171 .NET)
(compiled Jul 11 2012,15:38:31)
;
_computing_structure_refinement 'SHELXL-2014/7 (Sheldrick, 2015)'
_computing_structure_solution 'SHELXT-2014 (Sheldrick, 2015)'
_diffrn_ambient_temperature 103(2)
_diffrn_detector_area_resol_mean 8.3359
_diffrn_measured_fraction_theta_full 0.997
_diffrn_measured_fraction_theta_max 0.997
_diffrn_measurement_device_type 'Kuma KM4-CCD, Sapphire2, large Be window'
_diffrn_measurement_method 'omega scans'
_diffrn_radiation_type MoK\a
_diffrn_radiation_wavelength 0.71073
_diffrn_reflns_av_R_equivalents 0.1309
_diffrn_reflns_av_unetI/netI 0.2105
_diffrn_reflns_Laue_measured_fraction_full 0.997
_diffrn_reflns_Laue_measured_fraction_max 0.997
_diffrn_reflns_limit_h_max 14
_diffrn_reflns_limit_h_min -14
_diffrn_reflns_limit_k_max 16
_diffrn_reflns_limit_k_min -16
_diffrn_reflns_limit_l_max 24
_diffrn_reflns_limit_l_min -19
_diffrn_reflns_number 24498
_diffrn_reflns_point_group_measured_fraction_full 0.650
_diffrn_reflns_point_group_measured_fraction_max 0.648
_diffrn_reflns_theta_full 25.242
_diffrn_reflns_theta_max 25.555
_diffrn_reflns_theta_min 2.897
_diffrn_source 'Enhance (Mo) X-ray Source'
_exptl_absorpt_coefficient_mu 1.107
_exptl_absorpt_correction_T_max 0.953
_exptl_absorpt_correction_T_min 0.571
_exptl_absorpt_correction_type analytical
_exptl_absorpt_process_details
;
CrysAlisPro, Agilent Technologies,
Version 1.171.36.20 (release 27-06-2012 CrysAlis171 .NET)
(compiled Jul 11 2012,15:38:31)
Analytical numeric absorption correction using a multifaceted crystal
			model based on expressions derived by R.C. Clark & J.S. Reid.
(Clark, R. C. & Reid, J. S. (1995). Acta Cryst. A51, 887-897)
;
_exptl_crystal_colour yellowish
_exptl_crystal_density_diffrn 1.324
_exptl_crystal_description plate
_exptl_crystal_F_000 1230
_exptl_crystal_size_max 0.85
_exptl_crystal_size_mid 0.14
_exptl_crystal_size_min 0.07
_refine_diff_density_max 0.831
_refine_diff_density_min -0.583
_refine_diff_density_rms 0.094
_refine_ls_abs_structure_details
;
 Classical Flack method preferred over Parsons because s.u. lower.
;
_refine_ls_abs_structure_Flack 0.002(17)
_refine_ls_extinction_method none
_refine_ls_goodness_of_fit_ref 1.002
_refine_ls_hydrogen_treatment constr
_refine_ls_matrix_type full
_refine_ls_number_parameters 1455
_refine_ls_number_reflns 14241
_refine_ls_number_restraints 12
_refine_ls_restrained_S_all 1.002
_refine_ls_R_factor_all 0.1837
_refine_ls_R_factor_gt 0.0950
_refine_ls_shift/su_max 0.000
_refine_ls_shift/su_mean 0.000
_refine_ls_structure_factor_coef Fsqd
_refine_ls_weighting_details 'w=1/[\s^2^(Fo^2^)+(0.1020P)^2^] where P=(Fo^2^+2Fc^2^)/3'
_refine_ls_weighting_scheme calc
_refine_ls_wR_factor_gt 0.2062
_refine_ls_wR_factor_ref 0.2642
_reflns_Friedel_coverage 0.299
_reflns_Friedel_fraction_full 0.302
_reflns_Friedel_fraction_max 0.299
_reflns_number_gt 7128
_reflns_number_total 14241
_reflns_threshold_expression 'I > 2\s(I)'
_cod_data_source_file jo8b00670_si_002.cif
_cod_data_source_block '[Na+_R-6]Br.2H2O_(aku28ab)'
_cod_original_cell_volume 2933.8(17)
_cod_database_code 4035810
_shelx_shelxl_version_number 2014/7
_shelx_space_group_comment
;
The symmetry employed for this shelxl refinement is uniquely defined
by the following loop, which should always be used as a source of
symmetry information in preference to the above space-group names.
They are only intended as comments.
;
_shelx_estimated_absorpt_t_min 0.453
_shelx_estimated_absorpt_t_max 0.927

loop_
_space_group_symop_operation_xyz
'x, y, z'

loop_
_atom_site_label
_atom_site_type_symbol
_atom_site_fract_x
_atom_site_fract_y
_atom_site_fract_z
_atom_site_U_iso_or_equiv
_atom_site_adp_type
_atom_site_occupancy
_atom_site_site_symmetry_order
_atom_site_calc_flag
_atom_site_refinement_flags_posn
_atom_site_refinement_flags_adp
_atom_site_refinement_flags_occupancy
_atom_site_disorder_assembly
_atom_site_disorder_group
Na1 Na 0.2830(5) 0.3683(5) 0.3250(3) 0.0392(14) Uani 1 1 d . . . . .
Na2 Na 0.6448(5) 0.6582(4) 0.6724(3) 0.0311(12) Uani 1 1 d . . . . .
Na3 Na 0.9539(5) 1.0857(5) 0.9763(3) 0.0417(14) Uani 1 1 d . . . . .
N1A N 0.0587(10) 0.2971(11) 0.2889(6) 0.035(3) Uani 1 1 d . . . . .
N2A N 0.1850(12) 0.5225(11) 0.3078(6) 0.052(4) Uani 1 1 d . . . . .
N3A N 0.3825(13) 0.5060(10) 0.2517(6) 0.048(3) Uani 1 1 d . . . . .
N4A N 0.5070(10) 0.4167(10) 0.3666(6) 0.033(3) Uani 1 1 d . . . . .
N5A N 0.3782(9) 0.2692(9) 0.4336(6) 0.032(3) Uani 1 1 d . . . . .
N6A N 0.1801(10) 0.1493(9) 0.3126(5) 0.033(3) Uani 1 1 d . . . . .
N7A N 0.2578(10) 0.4411(10) 0.4358(6) 0.036(3) Uani 1 1 d . . . . .
N8A N 0.3016(10) 0.2783(11) 0.2162(5) 0.037(3) Uani 1 1 d . . . . .
C1A C -0.0036(13) 0.2053(14) 0.2992(8) 0.042(4) Uani 1 1 d . . . . .
C2A C -0.1275(15) 0.1791(14) 0.2923(8) 0.052(4) Uani 1 1 d . . . . .
H2A H -0.1704 0.1122 0.3000 0.063 Uiso 1 1 calc R U . . .
C3A C -0.1884(15) 0.2496(16) 0.2745(9) 0.057(5) Uani 1 1 d . . . . .
H3A H -0.2722 0.2343 0.2714 0.068 Uiso 1 1 calc R U . . .
C4A C -0.1214(16) 0.3442(15) 0.2611(8) 0.052(4) Uani 1 1 d . . . . .
H4A H -0.1601 0.3940 0.2463 0.063 Uiso 1 1 calc R U . . .
C5A C 0.0018(13) 0.3657(13) 0.2694(7) 0.039(4) Uani 1 1 d . . . . .
C6A C 0.0736(15) 0.4651(14) 0.2527(8) 0.055(5) Uani 1 1 d . . . . .
H6AA H 0.0945 0.4486 0.2086 0.066 Uiso 1 1 calc R U . . .
H6AB H 0.0220 0.5108 0.2437 0.066 Uiso 1 1 calc R U . . .
C7A C 0.2626(16) 0.6140(12) 0.2841(9) 0.048(4) Uani 1 1 d . . . . .
H7A H 0.3316 0.6545 0.3264 0.058 Uiso 1 1 calc R U . . .
C8A C 0.1928(19) 0.6895(14) 0.2575(9) 0.066(5) Uani 1 1 d . . . . .
H8AA H 0.1240 0.6511 0.2155 0.080 Uiso 1 1 calc R U . . .
H8AB H 0.1584 0.7113 0.2947 0.080 Uiso 1 1 calc R U . . .
C9A C 0.268(2) 0.7850(17) 0.2385(11) 0.084(7) Uani 1 1 d . . . . .
H9AA H 0.3362 0.8262 0.2801 0.101 Uiso 1 1 calc R U . . .
H9AB H 0.2181 0.8297 0.2217 0.101 Uiso 1 1 calc R U . . .
C10A C 0.317(2) 0.7470(17) 0.1790(10) 0.080(7) Uani 1 1 d . . . . .
H10A H 0.2491 0.7059 0.1374 0.096 Uiso 1 1 calc R U . . .
H10B H 0.3684 0.8077 0.1642 0.096 Uiso 1 1 calc R U . . .
C11A C 0.391(2) 0.6806(15) 0.2081(9) 0.073(6) Uani 1 1 d . . . . .
H11A H 0.4575 0.7230 0.2500 0.088 Uiso 1 1 calc R U . . .
H11B H 0.4281 0.6593 0.1723 0.088 Uiso 1 1 calc R U . . .
C12A C 0.3164(17) 0.5810(13) 0.2297(8) 0.053(5) Uani 1 1 d . . . . .
H12A H 0.2470 0.5426 0.1871 0.064 Uiso 1 1 calc R U . . .
C13A C 0.5006(15) 0.5632(15) 0.3042(8) 0.059(5) Uani 1 1 d . . . . .
H13A H 0.4868 0.6061 0.3427 0.071 Uiso 1 1 calc R U . . .
H13B H 0.5528 0.6113 0.2814 0.071 Uiso 1 1 calc R U . . .
C14A C 0.5681(14) 0.4873(14) 0.3364(8) 0.050(5) Uani 1 1 d . . . . .
C15A C 0.6878(17) 0.5030(16) 0.3358(8) 0.068(7) Uani 1 1 d . . . . .
H15A H 0.7266 0.5544 0.3121 0.082 Uiso 1 1 calc R U . . .
C16A C 0.7484(15) 0.4415(14) 0.3705(9) 0.051(5) Uani 1 1 d . . . . .
H16A H 0.8306 0.4504 0.3717 0.062 Uiso 1 1 calc R U . . .
C17A C 0.6895(12) 0.3682(12) 0.4029(8) 0.040(4) Uani 1 1 d . . . . .
H17A H 0.7292 0.3248 0.4271 0.048 Uiso 1 1 calc R U . . .
C18A C 0.5686(13) 0.3582(11) 0.3997(8) 0.035(4) Uani 1 1 d . . . . .
C19A C 0.5030(13) 0.2734(13) 0.4329(7) 0.044(4) Uani 1 1 d . . . . .
H19A H 0.4986 0.2051 0.4076 0.053 Uiso 1 1 calc R U . . .
H19B H 0.5525 0.2817 0.4823 0.053 Uiso 1 1 calc R U . . .
C20A C 0.3040(12) 0.1635(11) 0.4368(7) 0.032(3) Uani 1 1 d . . . . .
H20A H 0.2326 0.1695 0.4525 0.038 Uiso 1 1 calc R U . . .
C21A C 0.3706(13) 0.1060(10) 0.4872(7) 0.035(3) Uani 1 1 d . . . . .
H21A H 0.3974 0.1465 0.5358 0.042 Uiso 1 1 calc R U . . .
H21B H 0.4442 0.1031 0.4739 0.042 Uiso 1 1 calc R U . . .
C22A C 0.2911(14) -0.0074(11) 0.4868(8) 0.042(4) Uani 1 1 d . . . . .
H22A H 0.2147 -0.0068 0.4976 0.050 Uiso 1 1 calc R U . . .
H22B H 0.3356 -0.0394 0.5228 0.050 Uiso 1 1 calc R U . . .
C23A C 0.2627(15) -0.0705(12) 0.4116(7) 0.046(4) Uani 1 1 d . . . . .
H23A H 0.3391 -0.0685 0.4000 0.055 Uiso 1 1 calc R U . . .
H23B H 0.2147 -0.1446 0.4086 0.055 Uiso 1 1 calc R U . . .
C24A C 0.1889(13) -0.0171(11) 0.3601(7) 0.039(4) Uani 1 1 d . . . . .
H24A H 0.1666 -0.0567 0.3116 0.047 Uiso 1 1 calc R U . . .
H24B H 0.1125 -0.0217 0.3724 0.047 Uiso 1 1 calc R U . . .
C25A C 0.2550(12) 0.0971(11) 0.3605(7) 0.032(3) Uani 1 1 d . . . . .
H25A H 0.3272 0.0991 0.3431 0.038 Uiso 1 1 calc R U . . .
C26A C 0.0571(13) 0.1254(13) 0.3213(8) 0.044(4) Uani 1 1 d . . . . .
H26A H 0.0622 0.1216 0.3715 0.053 Uiso 1 1 calc R U . . .
H26B H 0.0061 0.0557 0.2929 0.053 Uiso 1 1 calc R U . . .
C27A C 0.1603(13) 0.5542(13) 0.3760(7) 0.042(4) Uani 1 1 d . . . . .
H27A H 0.2214 0.6226 0.4005 0.051 Uiso 1 1 calc R U . . .
H27B H 0.0790 0.5636 0.3653 0.051 Uiso 1 1 calc R U . . .
C28A C 0.1644(13) 0.4755(13) 0.4241(7) 0.040(4) Uani 1 1 d . . . . .
C29A C 0.0755(13) 0.4487(13) 0.4622(8) 0.041(4) Uani 1 1 d . . . . .
H29A H 0.0107 0.4775 0.4552 0.050 Uiso 1 1 calc R U . . .
C30A C 0.0855(15) 0.3814(15) 0.5085(9) 0.057(5) Uani 1 1 d . . . . .
H30A H 0.0249 0.3590 0.5320 0.068 Uiso 1 1 calc R U . . .
C31A C 0.1866(12) 0.3456(13) 0.5210(7) 0.041(4) Uani 1 1 d . . . . .
H31A H 0.1986 0.3021 0.5552 0.049 Uiso 1 1 calc R U . . .
C32A C 0.2692(13) 0.3756(13) 0.4820(7) 0.038(4) Uani 1 1 d . . . . .
C33A C 0.3842(11) 0.3453(12) 0.4953(7) 0.036(4) Uani 1 1 d . . . . .
H33A H 0.4554 0.4089 0.5032 0.043 Uiso 1 1 calc R U . . .
H33B H 0.3943 0.3132 0.5383 0.043 Uiso 1 1 calc R U . . .
C34A C 0.4017(14) 0.4454(13) 0.1901(7) 0.042(4) Uani 1 1 d . . . . .
H34A H 0.4822 0.4827 0.1845 0.051 Uiso 1 1 calc R U . . .
H34B H 0.3390 0.4439 0.1465 0.051 Uiso 1 1 calc R U . . .
C35A C 0.3958(14) 0.3340(14) 0.1980(8) 0.044(4) Uani 1 1 d . . . . .
C36A C 0.4827(14) 0.2933(16) 0.1847(8) 0.055(5) Uani 1 1 d . . . . .
H36A H 0.5517 0.3349 0.1730 0.066 Uiso 1 1 calc R U . . .
C37A C 0.4639(17) 0.1854(16) 0.1892(8) 0.057(5) Uani 1 1 d . . . . .
H37A H 0.5205 0.1532 0.1795 0.068 Uiso 1 1 calc R U . . .
C38A C 0.3684(13) 0.1296(14) 0.2069(7) 0.043(4) Uani 1 1 d . . . . .
H38A H 0.3562 0.0579 0.2104 0.051 Uiso 1 1 calc R U . . .
C39A C 0.2891(13) 0.1768(14) 0.2196(7) 0.039(4) Uani 1 1 d . . . . .
C40A C 0.1742(12) 0.1169(12) 0.2379(7) 0.035(4) Uani 1 1 d . . . . .
H40A H 0.1029 0.1291 0.2066 0.042 Uiso 1 1 calc R U . . .
H40B H 0.1627 0.0409 0.2290 0.042 Uiso 1 1 calc R U . . .
N1B N 0.6357(10) 0.8379(8) 0.6803(5) 0.026(3) Uani 1 1 d . . . . .
N2B N 0.4203(10) 0.6568(9) 0.6691(5) 0.029(3) Uani 1 1 d . . . . .
N3B N 0.5417(10) 0.5346(9) 0.7562(6) 0.032(3) Uani 1 1 d . . . . .
N4B N 0.6704(10) 0.4820(8) 0.6582(5) 0.027(3) Uani 1 1 d . . . . .
N5B N 0.7836(9) 0.6308(8) 0.5788(5) 0.025(3) Uani 1 1 d . . . . .
N6B N 0.8610(10) 0.8203(8) 0.6781(5) 0.026(3) Uani 1 1 d . . . . .
N7B N 0.5186(9) 0.6319(8) 0.5502(5) 0.025(3) Uani 1 1 d . . . . .
N8B N 0.7881(10) 0.6896(9) 0.7881(5) 0.032(3) Uani 1 1 d . . . . .
C1B C 0.7117(12) 0.9172(11) 0.6577(7) 0.029(3) Uani 1 1 d . . . . .
C2B C 0.6756(13) 1.0009(11) 0.6365(7) 0.033(3) Uani 1 1 d . . . . .
H2B H 0.7269 1.0527 0.6185 0.040 Uiso 1 1 calc R U . . .
C3B C 0.5650(14) 1.0095(12) 0.6414(7) 0.038(4) Uani 1 1 d . . . . .
H3B H 0.5415 1.0682 0.6285 0.046 Uiso 1 1 calc R U . . .
C4B C 0.4892(12) 0.9314(13) 0.6655(7) 0.036(4) Uani 1 1 d . . . . .
H4B H 0.4126 0.9347 0.6690 0.044 Uiso 1 1 calc R U . . .
C5B C 0.5291(13) 0.8474(11) 0.6844(7) 0.031(3) Uani 1 1 d . . . . .
C6B C 0.4511(12) 0.7634(10) 0.7110(7) 0.029(3) Uani 1 1 d . . . . .
H6BA H 0.3747 0.7787 0.7103 0.034 Uiso 1 1 calc R U . . .
H6BB H 0.4933 0.7637 0.7607 0.034 Uiso 1 1 calc R U . . .
C7B C 0.3515(12) 0.5746(11) 0.7004(7) 0.033(3) Uani 1 1 d . . . . .
H7B H 0.3230 0.5080 0.6654 0.040 Uiso 1 1 calc R U . . .
C8B C 0.2377(12) 0.5925(12) 0.7140(8) 0.041(4) Uani 1 1 d . . . . .
H8BA H 0.1835 0.5978 0.6688 0.049 Uiso 1 1 calc R U . . .
H8BB H 0.2620 0.6600 0.7465 0.049 Uiso 1 1 calc R U . . .
C9B C 0.1657(15) 0.5032(13) 0.7465(9) 0.052(4) Uani 1 1 d . . . . .
H9BA H 0.0939 0.5190 0.7549 0.062 Uiso 1 1 calc R U . . .
H9BB H 0.1367 0.4358 0.7133 0.062 Uiso 1 1 calc R U . . .
C10B C 0.2469(16) 0.4949(14) 0.8145(9) 0.055(5) Uani 1 1 d . . . . .
H10C H 0.2031 0.4359 0.8340 0.066 Uiso 1 1 calc R U . . .
H10D H 0.2694 0.5601 0.8490 0.066 Uiso 1 1 calc R U . . .
C11B C 0.3657(13) 0.4766(12) 0.8030(8) 0.041(4) Uani 1 1 d . . . . .
H11C H 0.4197 0.4755 0.8494 0.049 Uiso 1 1 calc R U . . .
H11D H 0.3429 0.4069 0.7733 0.049 Uiso 1 1 calc R U . . .
C12B C 0.4338(12) 0.5559(10) 0.7696(7) 0.026(3) Uani 1 1 d . . . . .
H12B H 0.4649 0.6234 0.8039 0.031 Uiso 1 1 calc R U . . .
C13B C 0.5124(15) 0.4272(13) 0.7179(8) 0.048(4) Uani 1 1 d . . . . .
H13C H 0.4346 0.4107 0.6803 0.058 Uiso 1 1 calc R U . . .
H13D H 0.4988 0.3780 0.7512 0.058 Uiso 1 1 calc R U . . .
C14B C 0.6042(11) 0.4062(11) 0.6846(6) 0.027(3) Uani 1 1 d . . . . .
C15B C 0.6149(13) 0.3067(11) 0.6809(8) 0.036(4) Uani 1 1 d . . . . .
H15B H 0.5695 0.2553 0.7020 0.043 Uiso 1 1 calc R U . . .
C16B C 0.6950(15) 0.2839(12) 0.6451(9) 0.050(5) Uani 1 1 d . . . . .
H16B H 0.7030 0.2158 0.6406 0.061 Uiso 1 1 calc R U . . .
C17B C 0.7621(13) 0.3617(11) 0.6166(8) 0.035(4) Uani 1 1 d . . . . .
H17B H 0.8147 0.3472 0.5909 0.042 Uiso 1 1 calc R U . . .
C18B C 0.7508(12) 0.4610(12) 0.6262(7) 0.033(3) Uani 1 1 d . . . . .
C19B C 0.8308(11) 0.5463(10) 0.5994(7) 0.026(3) Uani 1 1 d . . . . .
H19C H 0.9093 0.5777 0.6366 0.032 Uiso 1 1 calc R U . . .
H19D H 0.8481 0.5135 0.5580 0.032 Uiso 1 1 calc R U . . .
C20B C 0.8771(13) 0.7219(10) 0.5721(7) 0.030(3) Uani 1 1 d . . . . .
H20B H 0.8352 0.7650 0.5435 0.036 Uiso 1 1 calc R U . . .
C21B C 0.9644(12) 0.6928(11) 0.5327(7) 0.032(3) Uani 1 1 d . . . . .
H21C H 1.0028 0.6458 0.5581 0.039 Uiso 1 1 calc R U . . .
H21D H 0.9167 0.6542 0.4845 0.039 Uiso 1 1 calc R U . . .
C22B C 1.0639(13) 0.7901(12) 0.5277(7) 0.041(4) Uani 1 1 d . . . . .
H22C H 1.1185 0.7691 0.5032 0.049 Uiso 1 1 calc R U . . .
H22D H 1.0267 0.8362 0.5004 0.049 Uiso 1 1 calc R U . . .
C23B C 1.1355(13) 0.8481(13) 0.6019(7) 0.042(4) Uani 1 1 d . . . . .
H23C H 1.2030 0.9096 0.6001 0.051 Uiso 1 1 calc R U . . .
H23D H 1.1709 0.8013 0.6294 0.051 Uiso 1 1 calc R U . . .
C24B C 1.0505(12) 0.8842(12) 0.6377(7) 0.037(4) Uani 1 1 d . . . . .
H24C H 1.0141 0.9297 0.6094 0.045 Uiso 1 1 calc R U . . .
H24D H 1.0980 0.9259 0.6851 0.045 Uiso 1 1 calc R U . . .
C25B C 0.9487(11) 0.7897(10) 0.6449(7) 0.026(3) Uani 1 1 d . . . . .
H25B H 0.9871 0.7461 0.6751 0.031 Uiso 1 1 calc R U . . .
C26B C 0.8254(13) 0.9081(10) 0.6509(7) 0.033(3) Uani 1 1 d . . . . .
H26C H 0.8906 0.9742 0.6755 0.039 Uiso 1 1 calc R U . . .
H26D H 0.8216 0.9013 0.6002 0.039 Uiso 1 1 calc R U . . .
C27B C 0.3521(12) 0.6521(11) 0.5942(6) 0.029(3) Uani 1 1 d . . . . .
H27C H 0.3022 0.6994 0.5928 0.035 Uiso 1 1 calc R U . . .
H27D H 0.2965 0.5798 0.5744 0.035 Uiso 1 1 calc R U . . .
C28B C 0.4383(12) 0.6839(11) 0.5492(7) 0.033(3) Uani 1 1 d . . . . .
C29B C 0.4312(13) 0.7614(11) 0.5081(7) 0.034(3) Uani 1 1 d . . . . .
H29B H 0.3731 0.7966 0.5088 0.041 Uiso 1 1 calc R U . . .
C30B C 0.5098(12) 0.7875(11) 0.4655(7) 0.033(3) Uani 1 1 d . . . . .
H30B H 0.5074 0.8394 0.4365 0.039 Uiso 1 1 calc R U . . .
C31B C 0.5932(13) 0.7300(12) 0.4694(7) 0.039(4) Uani 1 1 d . . . . .
H31B H 0.6500 0.7455 0.4427 0.047 Uiso 1 1 calc R U . . .
C32B C 0.5952(12) 0.6526(11) 0.5102(7) 0.027(3) Uani 1 1 d . . . . .
C33B C 0.6806(12) 0.5916(11) 0.5138(7) 0.031(3) Uani 1 1 d . . . . .
H33C H 0.6367 0.5170 0.5125 0.037 Uiso 1 1 calc R U . . .
H33D H 0.7120 0.5961 0.4721 0.037 Uiso 1 1 calc R U . . .
C34B C 0.6417(12) 0.5515(12) 0.8220(7) 0.037(4) Uani 1 1 d . . . . .
H34C H 0.6370 0.4831 0.8372 0.045 Uiso 1 1 calc R U . . .
H34D H 0.6291 0.5970 0.8595 0.045 Uiso 1 1 calc R U . . .
C35B C 0.7665(14) 0.6003(12) 0.8149(7) 0.040(4) Uani 1 1 d . . . . .
C36B C 0.8661(16) 0.5633(12) 0.8431(8) 0.047(4) Uani 1 1 d . . . . .
H36B H 0.8535 0.5015 0.8634 0.056 Uiso 1 1 calc R U . . .
C37B C 0.9757(13) 0.6162(14) 0.8403(8) 0.042(4) Uani 1 1 d . . . . .
H37B H 1.0411 0.5902 0.8578 0.051 Uiso 1 1 calc R U . . .
C38B C 0.9992(16) 0.7077(13) 0.8133(7) 0.046(4) Uani 1 1 d . . . . .
H38B H 1.0789 0.7463 0.8127 0.056 Uiso 1 1 calc R U . . .
C39B C 0.8963(13) 0.7408(11) 0.7860(7) 0.032(3) Uani 1 1 d . . . . .
C40B C 0.9097(13) 0.8423(12) 0.7557(7) 0.036(4) Uani 1 1 d . . . . .
H40C H 0.8658 0.8835 0.7761 0.043 Uiso 1 1 calc R U . . .
H40D H 0.9968 0.8849 0.7692 0.043 Uiso 1 1 calc R U . . .
N1C N 1.0026(11) 1.1558(10) 0.8707(6) 0.039(3) Uani 1 1 d . . . . .
N2C N 1.1799(11) 1.0999(11) 0.9747(6) 0.046(3) Uani 1 1 d . . . . .
N3C N 1.0157(10) 0.9143(10) 1.0040(6) 0.040(3) Uani 1 1 d . . . . .
N4C N 0.8861(10) 1.0219(10) 1.0797(6) 0.037(3) Uani 1 1 d . . . . .
N5C N 0.8264(11) 1.1973(10) 1.0396(6) 0.042(3) Uani 1 1 d . . . . .
N6C N 0.7688(11) 1.1407(10) 0.8863(6) 0.040(3) Uani 1 1 d . . . . .
N7C N 1.0953(11) 1.2532(10) 1.0447(6) 0.042(3) Uani 1 1 d . . . . .
N8C N 0.7962(10) 0.9261(11) 0.9056(6) 0.041(3) Uani 1 1 d . . . . .
C1C C 0.9330(13) 1.1998(13) 0.8275(8) 0.044(4) Uani 1 1 d . . . . .
C2C C 0.9584(15) 1.2287(13) 0.7668(8) 0.050(4) Uani 1 1 d . . . . .
H2C H 0.9081 1.2595 0.7367 0.060 Uiso 1 1 calc R U . . .
C3C C 1.0568(15) 1.2126(13) 0.7503(10) 0.054(5) Uani 1 1 d . . . . .
H3C H 1.0732 1.2288 0.7074 0.065 Uiso 1 1 calc R U . . .
C4C C 1.1311(13) 1.1732(12) 0.7955(8) 0.041(4) Uani 1 1 d . . . . .
H4C H 1.2032 1.1659 0.7868 0.049 Uiso 1 1 calc R U . . .
C5C C 1.0987(13) 1.1448(12) 0.8532(8) 0.040(4) Uani 1 1 d . . . . .
C6C C 1.1746(14) 1.0862(15) 0.9007(8) 0.053(5) Uani 1 1 d . . . . .
H6CA H 1.1400 1.0103 0.8810 0.064 Uiso 1 1 calc R U . . .
H6CB H 1.2589 1.1101 0.8970 0.064 Uiso 1 1 calc R U . . .
C7C C 1.2247(13) 1.0225(13) 1.0088(7) 0.044(4) Uani 1 1 d . . . . .
H7C H 1.2390 1.0440 1.0606 0.053 Uiso 1 1 calc R U . . .
C8C C 1.3496(15) 1.0206(15) 0.9989(8) 0.055(5) Uani 1 1 d . . . . .
H8CA H 1.3422 1.0088 0.9478 0.066 Uiso 1 1 calc R U . . .
H8CB H 1.4113 1.0900 1.0203 0.066 Uiso 1 1 calc R U . . .
C9C C 1.3941(14) 0.9357(13) 1.0323(8) 0.050(4) Uani 1 1 d . . . . .
H9CA H 1.4701 0.9344 1.0214 0.060 Uiso 1 1 calc R U . . .
H9CB H 1.4110 0.9508 1.0843 0.060 Uiso 1 1 calc R U . . .
C10C C 1.2954(15) 0.8299(15) 1.0024(8) 0.059(5) Uani 1 1 d . . . . .
H10E H 1.2790 0.8153 0.9504 0.070 Uiso 1 1 calc R U . . .
H10F H 1.3242 0.7739 1.0221 0.070 Uiso 1 1 calc R U . . .
C11C C 1.1802(14) 0.8288(14) 1.0202(9) 0.050(4) Uani 1 1 d . . . . .
H11E H 1.1965 0.8428 1.0722 0.060 Uiso 1 1 calc R U . . .
H11F H 1.1186 0.7587 1.0019 0.060 Uiso 1 1 calc R U . . .
C12C C 1.1295(13) 0.9130(13) 0.9877(8) 0.043(4) Uani 1 1 d . . . . .
H12C H 1.1091 0.8934 0.9352 0.052 Uiso 1 1 calc R U . . .
C13C C 1.0276(12) 0.9240(13) 1.0819(7) 0.043(4) Uani 1 1 d . . . . .
H13E H 1.0407 0.8599 1.0980 0.052 Uiso 1 1 calc R U . . .
H13F H 1.1005 0.9841 1.1076 0.052 Uiso 1 1 calc R U . . .
C14C C 0.8634(13) 0.8736(14) 1.1408(8) 0.046(4) Uani 1 1 d . . . . .
H14C H 0.8870 0.8147 1.1532 0.055 Uiso 1 1 calc R U . . .
C15C C 0.9193(13) 0.9392(12) 1.1013(8) 0.037(4) Uani 1 1 d . . . . .
C16C C 0.7724(15) 0.8978(12) 1.1610(8) 0.047(4) Uani 1 1 d . . . . .
H16C H 0.7326 0.8554 1.1891 0.057 Uiso 1 1 calc R U . . .
C17C C 0.7353(15) 0.9821(12) 1.1420(8) 0.046(4) Uani 1 1 d . . . . .
H17C H 0.6713 0.9981 1.1563 0.055 Uiso 1 1 calc R U . . .
C18C C 0.7987(13) 1.0441(12) 1.0997(7) 0.037(4) Uani 1 1 d . . . . .
C19C C 0.7487(13) 1.1268(11) 1.0730(7) 0.034(3) Uani 1 1 d . . . . .
H19E H 0.6678 1.0927 1.0384 0.041 Uiso 1 1 calc R U . . .
H19F H 0.7372 1.1686 1.1129 0.041 Uiso 1 1 calc R U . . .
C20C C 0.7553(13) 1.2488(12) 0.9914(7) 0.038(4) Uani 1 1 d . . . . .
H20C H 0.8159 1.3104 0.9822 0.046 Uiso 1 1 calc R U . . .
C21C C 0.6693(13) 1.2928(12) 1.0221(8) 0.041(4) Uani 1 1 d . . . . .
H21E H 0.7187 1.3451 1.0652 0.049 Uiso 1 1 calc R U . . .
H21F H 0.6135 1.2348 1.0367 0.049 Uiso 1 1 calc R U . . .
C22C C 0.5921(14) 1.3448(13) 0.9717(8) 0.046(4) Uani 1 1 d . . . . .
H22E H 0.5363 1.3673 0.9944 0.055 Uiso 1 1 calc R U . . .
H22F H 0.6454 1.4070 0.9595 0.055 Uiso 1 1 calc R U . . .
C23C C 0.5201(14) 1.2629(14) 0.9057(8) 0.046(4) Uani 1 1 d . . . . .
H23E H 0.4678 1.2926 0.8724 0.055 Uiso 1 1 calc R U . . .
H23F H 0.4667 1.2015 0.9187 0.055 Uiso 1 1 calc R U . . .
C24C C 0.6053(14) 1.2276(14) 0.8696(8) 0.049(4) Uani 1 1 d . . . . .
H24E H 0.6575 1.2887 0.8557 0.059 Uiso 1 1 calc R U . . .
H24F H 0.5563 1.1758 0.8262 0.059 Uiso 1 1 calc R U . . .
C25C C 0.6858(14) 1.1781(13) 0.9192(8) 0.042(4) Uani 1 1 d . . . . .
H25C H 0.6292 1.1143 0.9288 0.051 Uiso 1 1 calc R U . . .
C26C C 0.8269(13) 1.2155(14) 0.8463(7) 0.045(4) Uani 1 1 d . . . . .
H26E H 0.8526 1.2869 0.8742 0.055 Uiso 1 1 calc R U . . .
H26F H 0.7649 1.2130 0.8021 0.055 Uiso 1 1 calc R U . . .
C27C C 1.2577(14) 1.2101(13) 1.0084(8) 0.047(4) Uani 1 1 d . . . . .
H27E H 1.3139 1.2366 0.9802 0.056 Uiso 1 1 calc R U . . .
H27F H 1.3076 1.2092 1.0561 0.056 Uiso 1 1 calc R U . . .
C28C C 1.1856(14) 1.2861(14) 1.0152(7) 0.042(4) Uani 1 1 d . . . . .
C29C C 1.2207(14) 1.3819(15) 0.9971(7) 0.051(5) Uani 1 1 d . . . . .
H29C H 1.2841 1.4005 0.9751 0.061 Uiso 1 1 calc R U . . .
C30C C 1.1604(15) 1.4535(14) 1.0118(8) 0.053(4) Uani 1 1 d . . . . .
H30C H 1.1829 1.5220 1.0007 0.063 Uiso 1 1 calc R U . . .
C31C C 1.0661(14) 1.4207(12) 1.0433(7) 0.042(4) Uani 1 1 d . . . . .
H31C H 1.0240 1.4671 1.0544 0.050 Uiso 1 1 calc R U . . .
C32C C 1.0352(12) 1.3195(12) 1.0580(7) 0.035(3) Uani 1 1 d . U . . .
C33C C 0.9345(13) 1.2767(13) 1.0911(8) 0.045(4) Uani 1 1 d . . . . .
H33E H 0.9653 1.2441 1.1314 0.054 Uiso 1 1 calc R U . . .
H33F H 0.9098 1.3351 1.1097 0.054 Uiso 1 1 calc R U . . .
C34C C 0.9108(12) 0.8244(12) 0.9656(8) 0.043(4) Uani 1 1 d . . . . .
H34E H 0.8993 0.7711 0.9965 0.051 Uiso 1 1 calc R U . . .
H34F H 0.9287 0.7931 0.9240 0.051 Uiso 1 1 calc R U . . .
C35C C 0.7920(13) 0.8486(14) 0.9405(8) 0.045(4) Uani 1 1 d . . . . .
C36C C 0.6891(13) 0.7898(13) 0.9562(8) 0.045(4) Uani 1 1 d . . . . .
H36C H 0.6909 0.7356 0.9833 0.054 Uiso 1 1 calc R U . . .
C37C C 0.5827(14) 0.8143(14) 0.9301(9) 0.051(5) Uani 1 1 d . . . . .
H37C H 0.5094 0.7749 0.9385 0.061 Uiso 1 1 calc R U . . .
C38C C 0.5823(14) 0.8938(14) 0.8927(8) 0.045(4) Uani 1 1 d . . . . .
H38C H 0.5102 0.9112 0.8753 0.054 Uiso 1 1 calc R U . . .
C39C C 0.6950(15) 0.9503(13) 0.8807(7) 0.042(4) Uani 1 1 d . . . . .
C40C C 0.7044(13) 1.0379(13) 0.8401(8) 0.046(5) Uani 1 1 d . . . . .
H40E H 0.7481 1.0284 0.8049 0.055 Uiso 1 1 calc R U . . .
H40F H 0.6216 1.0363 0.8142 0.055 Uiso 1 1 calc R U . . .
Br1 Br 0.8856(4) 0.5953(3) 0.1013(2) 0.0784(16) Uani 0.523(5) 1 d . . P A 1
Br1X Br 0.7438(5) 0.5675(5) 0.1643(3) 0.093(2) Uani 0.477(5) 1 d . . P A 2
Br2 Br 1.3011(3) 0.9379(3) 0.79702(11) 0.0441(18) Uani 0.89(2) 1 d . . P B 1
Br2X Br 1.250(6) 0.896(5) 0.809(3) 0.063(17) Uiso 0.052(12) 1 d . . P C 2
Br2Y Br 1.340(7) 0.975(5) 0.784(3) 0.059(17) Uiso 0.053(17) 1 d . . P D 3
Br3 Br 1.0026(5) 1.0532(5) 0.4997(3) 0.046(2) Uani 0.317(6) 1 d . . P E 1
O1W O 0.915(3) 0.995(2) 0.4635(15) 0.104(8) Uiso 0.683(6) 1 d . . P E 2
Br4 Br 0.8518(9) 1.1684(6) 0.5337(6) 0.114(5) Uani 0.328(9) 1 d . . P F 1
O2W O 0.742(3) 1.1423(19) 0.4896(14) 0.094(7) Uiso 0.672(9) 1 d . . P F 2
Br5 Br 1.2868(16) 1.1426(14) 0.6615(10) 0.124(8) Uiso 0.189(8) 1 d . . P G 1
O3W O 1.3680(14) 1.1420(12) 0.7219(9) 0.066(4) Uiso 0.811(8) 1 d . . P G 2
Br6 Br 0.6470(19) 0.0680(17) 0.4413(11) 0.053(7) Uiso 0.084(5) 1 d . . P H 1
Br6X Br 0.5997(17) 0.0359(15) 0.3740(12) 0.033(5) Uiso 0.084(5) 1 d . . P H 2
O4W O 0.5794(15) 0.0298(13) 0.3431(11) 0.061(5) Uiso 0.833(9) 1 d . . P H 3
O5W O -0.084(3) 0.724(3) 0.303(2) 0.110(15) Uiso 0.46(3) 1 d . . P . .
O5X O -0.208(4) 0.733(3) 0.277(2) 0.046(14) Uiso 0.25(2) 1 d . . P I 2
O5Y O -0.094(2) 0.608(2) 0.2712(15) 0.025(9) Uiso 0.29(2) 1 d . . P I 3
O6W O 0.563(2) 0.574(2) 1.0114(15) 0.080(8) Uiso 0.5 1 d . . P J 1
O6X O 0.491(3) 0.618(3) 1.0351(18) 0.025(8) Uiso 0.25 1 d . . P K 2
O6Y O 0.564(4) 0.602(3) 1.077(2) 0.052(11) Uiso 0.25 1 d . . P L 3
O7W O 0.801(4) 0.906(3) 0.375(2) 0.043(10) Uiso 0.25 1 d . . P M 1
O7X O 0.686(3) 0.848(3) 0.3313(18) 0.029(8) Uiso 0.25 1 d . . P N 2
O8W O 0.579(4) -0.010(4) 0.278(3) 0.066(13) Uiso 0.25 1 d . . P O 1

loop_
_atom_site_aniso_label
_atom_site_aniso_U_11
_atom_site_aniso_U_22
_atom_site_aniso_U_33
_atom_site_aniso_U_23
_atom_site_aniso_U_13
_atom_site_aniso_U_12
Na1 0.039(3) 0.048(4) 0.023(3) -0.008(3) 0.001(3) 0.014(3)
Na2 0.038(3) 0.031(3) 0.020(3) -0.003(2) 0.001(2) 0.014(2)
Na3 0.042(3) 0.051(4) 0.021(3) -0.009(3) 0.003(3) 0.008(3)
N1A 0.026(6) 0.048(9) 0.019(6) -0.002(6) -0.008(5) 0.010(6)
N2A 0.057(9) 0.066(10) 0.022(7) -0.019(7) -0.015(6) 0.032(8)
N3A 0.074(10) 0.042(8) 0.021(7) -0.001(6) 0.004(7) 0.016(7)
N4A 0.032(7) 0.042(8) 0.024(6) 0.005(6) 0.014(6) 0.003(6)
N5A 0.027(6) 0.036(7) 0.032(6) -0.007(5) 0.014(5) 0.007(5)
N6A 0.029(6) 0.046(8) 0.019(6) -0.009(5) 0.004(5) 0.013(6)
N7A 0.030(7) 0.046(8) 0.024(6) -0.013(6) -0.001(5) 0.012(6)
N8A 0.033(7) 0.062(10) 0.011(6) -0.012(6) -0.003(5) 0.022(7)
C1A 0.022(8) 0.066(12) 0.033(8) -0.021(8) -0.009(7) 0.032(8)
C2A 0.060(11) 0.051(11) 0.044(10) -0.014(8) 0.009(9) 0.027(9)
C3A 0.040(10) 0.080(14) 0.052(11) -0.014(10) 0.010(9) 0.035(10)
C4A 0.062(12) 0.059(12) 0.024(8) -0.008(8) -0.003(8) 0.019(10)
C5A 0.034(9) 0.052(11) 0.017(7) -0.014(7) -0.012(6) 0.015(8)
C6A 0.068(12) 0.072(13) 0.023(8) -0.006(8) -0.002(8) 0.037(11)
C7A 0.074(12) 0.020(9) 0.045(10) -0.003(7) 0.017(9) 0.008(8)
C8A 0.110(16) 0.046(12) 0.040(10) -0.003(9) 0.016(11) 0.028(11)
C9A 0.14(2) 0.061(15) 0.067(14) 0.007(11) 0.028(14) 0.052(14)
C10A 0.141(19) 0.077(15) 0.046(12) 0.026(11) 0.034(13) 0.062(15)
C11A 0.126(18) 0.051(12) 0.034(10) 0.005(9) 0.027(11) 0.012(12)
C12A 0.085(13) 0.056(12) 0.022(8) -0.005(8) 0.007(9) 0.037(10)
C13A 0.062(11) 0.081(14) 0.018(8) 0.001(9) 0.001(8) 0.009(11)
C14A 0.031(9) 0.073(13) 0.021(8) -0.012(8) -0.001(7) -0.008(9)
C15A 0.062(13) 0.077(15) 0.025(9) -0.017(9) 0.023(9) -0.039(11)
C16A 0.038(9) 0.056(12) 0.046(11) -0.019(9) 0.010(9) 0.005(9)
C17A 0.029(8) 0.035(9) 0.042(9) -0.010(7) 0.010(7) -0.005(7)
C18A 0.040(9) 0.025(8) 0.037(8) -0.011(7) 0.027(7) -0.001(7)
C19A 0.041(9) 0.068(12) 0.020(7) -0.011(7) 0.004(7) 0.021(8)
C20A 0.023(7) 0.030(8) 0.035(8) -0.013(7) 0.006(6) 0.005(6)
C21A 0.055(9) 0.021(8) 0.026(7) -0.004(6) 0.007(7) 0.013(7)
C22A 0.056(10) 0.033(9) 0.038(9) -0.006(7) 0.009(8) 0.024(8)
C23A 0.065(11) 0.035(9) 0.030(8) 0.003(7) 0.001(8) 0.015(8)
C24A 0.041(9) 0.033(9) 0.029(8) -0.013(7) -0.012(7) 0.015(7)
C25A 0.035(8) 0.029(8) 0.026(8) -0.001(6) 0.002(6) 0.010(7)
C26A 0.037(9) 0.052(11) 0.033(8) -0.014(8) 0.006(7) 0.011(8)
C27A 0.038(9) 0.063(12) 0.023(8) -0.012(8) 0.001(7) 0.025(8)
C28A 0.037(9) 0.048(10) 0.025(8) -0.018(7) 0.002(7) 0.012(8)
C29A 0.034(9) 0.052(11) 0.029(8) -0.006(8) 0.000(7) 0.013(8)
C30A 0.044(10) 0.081(14) 0.050(11) -0.011(10) 0.009(9) 0.039(10)
C31A 0.035(8) 0.057(11) 0.023(8) -0.009(7) -0.004(7) 0.018(8)
C32A 0.034(8) 0.061(11) 0.018(7) -0.002(7) 0.000(7) 0.021(8)
C33A 0.017(7) 0.062(11) 0.015(7) -0.008(7) -0.007(6) 0.006(7)
C34A 0.040(9) 0.066(12) 0.012(7) 0.005(7) 0.007(7) 0.006(8)
C35A 0.033(9) 0.063(12) 0.028(8) -0.007(8) -0.003(7) 0.017(8)
C36A 0.032(9) 0.086(15) 0.030(9) -0.021(9) 0.000(7) 0.012(9)
C37A 0.069(13) 0.069(14) 0.030(9) -0.010(9) -0.001(9) 0.037(11)
C38A 0.032(9) 0.058(11) 0.027(8) -0.008(8) -0.002(7) 0.010(8)
C39A 0.044(9) 0.058(11) 0.011(7) -0.014(7) -0.003(6) 0.027(8)
C40A 0.042(9) 0.048(10) 0.020(7) -0.008(7) 0.003(7) 0.030(8)
N1B 0.033(6) 0.029(7) 0.017(5) -0.003(5) 0.004(5) 0.015(6)
N2B 0.035(6) 0.027(7) 0.024(6) -0.010(5) 0.005(5) 0.015(5)
N3B 0.047(7) 0.028(7) 0.024(6) -0.001(5) 0.013(6) 0.018(6)
N4B 0.038(7) 0.022(6) 0.016(5) 0.002(5) 0.003(5) 0.006(5)
N5B 0.027(6) 0.020(6) 0.029(6) 0.000(5) 0.010(5) 0.009(5)
N6B 0.038(6) 0.021(6) 0.026(6) -0.001(5) 0.016(5) 0.014(5)
N7B 0.021(6) 0.016(6) 0.024(6) -0.011(5) -0.007(5) 0.000(5)
N8B 0.041(7) 0.037(8) 0.014(6) -0.009(5) 0.007(5) 0.013(6)
C1B 0.041(8) 0.027(8) 0.019(7) -0.005(6) 0.014(6) 0.012(7)
C2B 0.044(9) 0.026(8) 0.034(8) 0.008(7) 0.013(7) 0.017(7)
C3B 0.058(10) 0.037(9) 0.016(7) -0.005(7) -0.004(7) 0.025(8)
C4B 0.030(8) 0.062(11) 0.017(7) -0.002(7) -0.004(6) 0.025(8)
C5B 0.042(8) 0.032(8) 0.017(7) -0.009(6) -0.005(6) 0.026(7)
C6B 0.026(7) 0.028(8) 0.025(7) -0.007(6) 0.005(6) 0.004(6)
C7B 0.035(8) 0.031(9) 0.033(8) -0.008(7) 0.016(7) 0.008(7)
C8B 0.035(8) 0.034(9) 0.049(9) 0.003(8) 0.003(7) 0.014(7)
C9B 0.054(11) 0.045(11) 0.065(12) 0.012(9) 0.028(10) 0.018(9)
C10B 0.070(12) 0.043(11) 0.058(12) 0.002(9) 0.031(10) 0.017(9)
C11B 0.042(9) 0.036(9) 0.041(9) -0.017(7) 0.010(8) 0.015(7)
C12B 0.041(8) 0.016(7) 0.028(7) 0.002(6) 0.022(7) 0.010(6)
C13B 0.070(11) 0.045(10) 0.026(8) -0.001(7) 0.009(8) 0.018(9)
C14B 0.025(7) 0.030(8) 0.019(7) -0.013(6) 0.005(6) 0.006(6)
C15B 0.048(9) 0.012(8) 0.047(9) 0.017(7) 0.004(8) 0.011(7)
C16B 0.066(11) 0.025(9) 0.061(11) -0.005(8) 0.005(9) 0.030(9)
C17B 0.038(8) 0.023(9) 0.052(10) 0.009(7) 0.020(8) 0.015(7)
C18B 0.030(8) 0.047(10) 0.023(7) 0.005(7) 0.007(6) 0.016(7)
C19B 0.027(7) 0.021(8) 0.027(7) -0.005(6) 0.008(6) 0.004(6)
C20B 0.043(8) 0.021(8) 0.030(8) 0.009(6) 0.013(7) 0.014(7)
C21B 0.039(8) 0.032(9) 0.030(8) 0.009(6) 0.017(7) 0.009(7)
C22B 0.036(8) 0.044(10) 0.033(8) -0.013(7) 0.001(7) 0.014(8)
C23B 0.036(8) 0.064(11) 0.018(7) -0.005(7) 0.015(7) 0.000(8)
C24B 0.041(9) 0.045(10) 0.029(8) -0.001(7) 0.016(7) 0.016(8)
C25B 0.026(7) 0.026(8) 0.029(7) 0.000(6) 0.010(6) 0.014(6)
C26B 0.054(9) 0.016(8) 0.031(8) 0.001(6) 0.018(7) 0.011(7)
C27B 0.030(8) 0.039(9) 0.013(6) -0.007(6) -0.001(6) 0.011(7)
C28B 0.037(8) 0.028(8) 0.022(7) -0.013(6) -0.005(6) 0.008(7)
C29B 0.051(9) 0.028(8) 0.027(8) 0.000(7) 0.005(7) 0.027(7)
C30B 0.031(8) 0.030(9) 0.036(8) 0.000(7) 0.005(7) 0.013(7)
C31B 0.038(9) 0.049(11) 0.025(8) -0.011(7) 0.000(7) 0.017(8)
C32B 0.034(8) 0.028(8) 0.021(7) -0.005(6) 0.013(6) 0.009(7)
C33B 0.044(9) 0.023(8) 0.023(7) 0.002(6) 0.010(7) 0.008(7)
C34B 0.037(8) 0.045(10) 0.032(8) 0.009(7) 0.010(7) 0.015(7)
C35B 0.060(10) 0.040(10) 0.014(7) -0.008(7) 0.001(7) 0.019(8)
C36B 0.081(13) 0.032(9) 0.042(9) 0.015(8) 0.022(9) 0.034(9)
C37B 0.030(9) 0.074(13) 0.032(8) 0.004(8) 0.009(7) 0.033(9)
C38B 0.072(11) 0.054(11) 0.022(8) -0.001(8) 0.008(8) 0.041(10)
C39B 0.038(9) 0.036(9) 0.023(7) -0.004(6) 0.015(7) 0.012(7)
C40B 0.034(8) 0.037(9) 0.033(8) 0.000(7) 0.004(7) 0.013(7)
N1C 0.037(7) 0.049(8) 0.019(6) -0.015(6) 0.001(6) 0.009(6)
N2C 0.054(8) 0.069(10) 0.018(6) -0.004(6) 0.017(6) 0.025(8)
N3C 0.037(7) 0.056(9) 0.023(6) -0.007(6) 0.008(6) 0.015(6)
N4C 0.039(7) 0.042(8) 0.024(6) -0.017(6) 0.012(6) 0.007(6)
N5C 0.044(7) 0.053(9) 0.023(6) -0.009(6) 0.006(6) 0.015(7)
N6C 0.036(7) 0.054(9) 0.031(7) -0.005(6) 0.015(6) 0.016(6)
N7C 0.043(7) 0.056(9) 0.026(7) 0.000(6) 0.018(6) 0.008(7)
N8C 0.030(7) 0.059(9) 0.026(7) -0.014(7) -0.001(6) 0.016(7)
C1C 0.041(9) 0.062(11) 0.030(8) -0.005(8) 0.005(7) 0.026(9)
C2C 0.070(12) 0.058(12) 0.039(9) 0.008(8) 0.027(9) 0.035(10)
C3C 0.064(11) 0.054(12) 0.062(11) 0.026(10) 0.035(10) 0.027(10)
C4C 0.029(8) 0.048(10) 0.039(9) -0.007(8) 0.008(7) 0.006(7)
C5C 0.033(8) 0.044(10) 0.026(8) -0.012(7) 0.002(7) -0.002(7)
C6C 0.036(9) 0.089(14) 0.035(9) -0.007(9) 0.000(7) 0.033(9)
C7C 0.043(9) 0.060(11) 0.021(7) -0.011(8) 0.002(7) 0.018(8)
C8C 0.057(10) 0.100(15) 0.022(8) 0.006(9) 0.017(8) 0.043(11)
C9C 0.049(10) 0.070(13) 0.035(9) -0.009(9) 0.010(8) 0.032(10)
C10C 0.059(11) 0.090(15) 0.029(9) -0.007(9) 0.007(8) 0.037(11)
C11C 0.048(10) 0.062(12) 0.056(11) 0.004(9) 0.026(9) 0.032(9)
C12C 0.036(9) 0.056(11) 0.032(8) -0.011(8) 0.005(7) 0.018(8)
C13C 0.029(8) 0.064(11) 0.022(7) -0.018(7) -0.004(6) 0.010(8)
C14C 0.037(9) 0.076(13) 0.037(9) -0.002(8) 0.023(8) 0.029(9)
C15C 0.037(8) 0.037(10) 0.039(9) 0.000(7) 0.013(7) 0.015(7)
C16C 0.072(12) 0.027(9) 0.040(9) 0.014(7) 0.019(9) 0.007(8)
C17C 0.057(10) 0.029(10) 0.043(9) -0.006(8) 0.012(8) 0.006(8)
C18C 0.039(8) 0.040(10) 0.030(8) 0.007(7) 0.019(7) 0.002(7)
C19C 0.040(8) 0.033(9) 0.033(8) 0.005(7) 0.012(7) 0.014(7)
C20C 0.047(9) 0.046(10) 0.027(8) 0.003(7) 0.017(7) 0.019(8)
C21C 0.040(9) 0.043(10) 0.041(9) 0.003(8) 0.014(8) 0.015(8)
C22C 0.046(9) 0.055(11) 0.044(9) 0.005(8) 0.017(8) 0.026(9)
C23C 0.042(9) 0.061(12) 0.040(9) 0.014(8) 0.018(8) 0.016(8)
C24C 0.046(9) 0.073(13) 0.034(9) -0.001(8) 0.006(8) 0.037(9)
C25C 0.049(9) 0.042(10) 0.031(8) -0.002(7) 0.001(7) 0.019(8)
C26C 0.032(8) 0.079(13) 0.019(7) -0.003(8) -0.001(7) 0.019(8)
C27C 0.043(9) 0.050(11) 0.035(9) -0.001(8) -0.001(8) 0.011(8)
C28C 0.042(9) 0.057(12) 0.019(7) 0.001(8) 0.000(7) 0.010(8)
C29C 0.034(9) 0.082(14) 0.020(8) 0.000(9) -0.002(7) 0.006(9)
C30C 0.051(10) 0.054(12) 0.037(9) -0.010(8) 0.009(8) 0.002(9)
C31C 0.052(10) 0.040(10) 0.021(8) -0.008(7) -0.003(7) 0.011(8)
C32C 0.031(7) 0.043(8) 0.015(6) -0.009(6) -0.006(5) 0.003(6)
C33C 0.041(9) 0.057(11) 0.025(8) -0.014(8) 0.000(7) 0.011(8)
C34C 0.040(9) 0.043(10) 0.042(9) -0.019(8) 0.019(8) 0.009(8)
C35C 0.042(9) 0.063(12) 0.026(8) -0.026(8) -0.005(7) 0.035(9)
C36C 0.039(9) 0.055(11) 0.029(8) -0.005(8) 0.013(7) 0.000(8)
C37C 0.033(9) 0.070(13) 0.053(11) -0.021(10) 0.016(8) 0.026(9)
C38C 0.037(9) 0.066(12) 0.024(8) -0.016(8) 0.000(7) 0.021(9)
C39C 0.060(11) 0.047(11) 0.023(8) -0.014(7) 0.010(8) 0.032(9)
C40C 0.022(8) 0.067(12) 0.045(10) -0.024(9) 0.011(7) 0.019(8)
Br1 0.094(3) 0.049(3) 0.082(3) -0.008(2) 0.005(2) 0.031(2)
Br1X 0.099(4) 0.122(5) 0.068(3) 0.042(3) 0.040(3) 0.029(3)
Br2 0.043(2) 0.064(3) 0.0266(12) -0.0031(12) 0.0112(11) 0.022(2)
Br3 0.056(4) 0.057(4) 0.054(4) 0.028(3) 0.034(3) 0.042(3)
Br4 0.137(9) 0.063(5) 0.173(10) 0.040(6) 0.089(8) 0.034(5)

loop_
_atom_type_symbol
_atom_type_description
_atom_type_scat_dispersion_real
_atom_type_scat_dispersion_imag
_atom_type_scat_source
C C 0.0033 0.0016 'International Tables Vol C Tables 4.2.6.8 and 6.1.1.4'
H H 0.0000 0.0000 'International Tables Vol C Tables 4.2.6.8 and 6.1.1.4'
N N 0.0061 0.0033 'International Tables Vol C Tables 4.2.6.8 and 6.1.1.4'
O O 0.0106 0.0060 'International Tables Vol C Tables 4.2.6.8 and 6.1.1.4'
Na Na 0.0362 0.0249 'International Tables Vol C Tables 4.2.6.8 and 6.1.1.4'
Br Br -0.2901 2.4595 'International Tables Vol C Tables 4.2.6.8 and 6.1.1.4'

loop_
_geom_angle_atom_site_label_1
_geom_angle_atom_site_label_2
_geom_angle_atom_site_label_3
_geom_angle
N7A Na1 N8A 174.6(5)
N7A Na1 N1A 84.1(4)
N8A Na1 N1A 93.9(4)
N7A Na1 N4A 96.2(4)
N8A Na1 N4A 85.2(4)
N1A Na1 N4A 172.2(5)
N7A Na1 N3A 116.4(5)
N8A Na1 N3A 69.0(5)
N1A Na1 N3A 116.6(5)
N4A Na1 N3A 70.2(4)
N7A Na1 N2A 68.7(4)
N8A Na1 N2A 115.3(4)
N1A Na1 N2A 69.3(5)
N4A Na1 N2A 118.1(5)
N3A Na1 N2A 65.9(5)
N7A Na1 N5A 70.9(4)
N8A Na1 N5A 105.2(4)
N1A Na1 N5A 109.3(4)
N4A Na1 N5A 63.7(4)
N3A Na1 N5A 133.9(4)
N2A Na1 N5A 139.5(4)
N7A Na1 N6A 104.4(4)
N8A Na1 N6A 70.2(4)
N1A Na1 N6A 63.4(4)
N4A Na1 N6A 109.2(4)
N3A Na1 N6A 139.1(4)
N2A Na1 N6A 132.6(4)
N5A Na1 N6A 61.4(3)
N8B Na2 N7B 173.8(5)
N8B Na2 N1B 94.8(4)
N7B Na2 N1B 85.2(4)
N8B Na2 N4B 85.6(4)
N7B Na2 N4B 93.7(4)
N1B Na2 N4B 174.1(4)
N8B Na2 N2B 116.5(4)
N7B Na2 N2B 69.3(4)
N1B Na2 N2B 70.2(4)
N4B Na2 N2B 114.9(4)
N8B Na2 N3B 70.1(4)
N7B Na2 N3B 115.4(4)
N1B Na2 N3B 117.8(4)
N4B Na2 N3B 67.9(4)
N2B Na2 N3B 65.5(4)
N8B Na2 N6B 70.8(4)
N7B Na2 N6B 103.9(4)
N1B Na2 N6B 62.9(3)
N4B Na2 N6B 111.9(4)
N2B Na2 N6B 133.0(4)
N3B Na2 N6B 140.8(4)
N8B Na2 N5B 103.4(4)
N7B Na2 N5B 70.8(3)
N1B Na2 N5B 108.6(4)
N4B Na2 N5B 65.7(3)
N2B Na2 N5B 140.1(4)
N3B Na2 N5B 133.5(4)
N6B Na2 N5B 60.1(3)
N8B Na2 C39B 23.1(4)
N7B Na2 C39B 150.9(4)
N1B Na2 C39B 89.2(4)
N4B Na2 C39B 88.9(4)
N2B Na2 C39B 134.8(4)
N3B Na2 C39B 92.5(4)
N6B Na2 C39B 49.0(4)
N5B Na2 C39B 84.1(3)
N8B Na2 C32B 149.4(4)
N7B Na2 C32B 24.4(3)
N1B Na2 C32B 86.6(4)
N4B Na2 C32B 90.0(4)
N2B Na2 C32B 92.7(4)
N3B Na2 C32B 135.2(4)
N6B Na2 C32B 83.0(4)
N5B Na2 C32B 48.1(3)
C39B Na2 C32B 126.8(4)
N8B Na2 C35B 24.1(4)
N7B Na2 C35B 158.5(4)
N1B Na2 C35B 115.1(4)
N4B Na2 C35B 66.8(4)
N2B Na2 C35B 109.5(4)
N3B Na2 C35B 50.2(4)
N6B Na2 C35B 92.4(4)
N5B Na2 C35B 106.6(4)
C39B Na2 C35B 43.4(4)
C32B Na2 C35B 152.7(4)
N7C Na3 N8C 174.2(5)
N7C Na3 N1C 85.8(4)
N8C Na3 N1C 93.7(4)
N7C Na3 N4C 94.8(4)
N8C Na3 N4C 85.1(4)
N1C Na3 N4C 174.0(5)
N7C Na3 N2C 70.0(4)
N8C Na3 N2C 115.1(4)
N1C Na3 N2C 68.0(4)
N4C Na3 N2C 117.8(4)
N7C Na3 N3C 116.4(5)
N8C Na3 N3C 69.0(4)
N1C Na3 N3C 115.7(4)
N4C Na3 N3C 69.4(4)
N2C Na3 N3C 66.1(4)
N7C Na3 N6C 103.9(5)
N8C Na3 N6C 70.8(4)
N1C Na3 N6C 64.3(4)
N4C Na3 N6C 109.8(4)
N2C Na3 N6C 132.3(4)
N3C Na3 N6C 139.7(4)
N7C Na3 N5C 70.4(4)
N8C Na3 N5C 104.6(4)
N1C Na3 N5C 112.4(4)
N4C Na3 N5C 62.4(4)
N2C Na3 N5C 140.3(4)
N3C Na3 N5C 131.8(4)
N6C Na3 N5C 62.3(3)
N7C Na3 C39C 150.3(5)
N8C Na3 C39C 24.0(4)
N1C Na3 C39C 89.5(4)
N4C Na3 C39C 87.1(4)
N2C Na3 C39C 134.3(4)
N3C Na3 C39C 92.1(4)
N6C Na3 C39C 48.4(4)
N5C Na3 C39C 84.5(4)
C1A N1A C5A 119.6(12)
C1A N1A Na1 124.3(9)
C5A N1A Na1 115.0(11)
C6A N2A C27A 111.9(12)
C6A N2A C7A 111.9(13)
C27A N2A C7A 112.4(12)
C6A N2A Na1 99.1(9)
C27A N2A Na1 107.6(9)
C7A N2A Na1 113.1(9)
C13A N3A C12A 109.5(13)
C13A N3A C34A 110.2(12)
C12A N3A C34A 112.6(11)
C13A N3A Na1 100.5(9)
C12A N3A Na1 115.6(10)
C34A N3A Na1 107.7(9)
C14A N4A C18A 115.5(13)
C14A N4A Na1 116.2(10)
C18A N4A Na1 125.2(9)
C20A N5A C19A 112.0(11)
C20A N5A C33A 109.8(10)
C19A N5A C33A 109.7(10)
C20A N5A Na1 117.5(8)
C19A N5A Na1 108.8(8)
C33A N5A Na1 98.1(8)
C26A N6A C40A 110.7(10)
C26A N6A C25A 111.0(11)
C40A N6A C25A 110.4(10)
C26A N6A Na1 109.3(8)
C40A N6A Na1 99.1(8)
C25A N6A Na1 115.7(8)
C28A N7A C32A 120.0(13)
C28A N7A Na1 111.1(9)
C32A N7A Na1 109.1(9)
C35A N8A C39A 118.0(13)
C35A N8A Na1 111.5(10)
C39A N8A Na1 110.7(9)
N1A C1A C2A 121.5(14)
N1A C1A C26A 121.4(12)
C2A C1A C26A 117.1(16)
C3A C2A C1A 120.4(18)
C3A C2A H2A 119.8
C1A C2A H2A 119.8
C2A C3A C4A 116.8(16)
C2A C3A H3A 121.6
C4A C3A H3A 121.6
C5A C4A C3A 119.9(17)
C5A C4A H4A 120.1
C3A C4A H4A 120.1
N1A C5A C4A 121.7(16)
N1A C5A C6A 117.9(14)
C4A C5A C6A 120.3(15)
N2A C6A C5A 114.2(13)
N2A C6A H6AA 108.7
C5A C6A H6AA 108.7
N2A C6A H6AB 108.7
C5A C6A H6AB 108.7
H6AA C6A H6AB 107.6
C12A C7A N2A 112.9(13)
C12A C7A C8A 109.7(14)
N2A C7A C8A 112.4(14)
C12A C7A H7A 107.2
N2A C7A H7A 107.2
C8A C7A H7A 107.2
C9A C8A C7A 114.4(17)
C9A C8A H8AA 108.7
C7A C8A H8AA 108.7
C9A C8A H8AB 108.7
C7A C8A H8AB 108.7
H8AA C8A H8AB 107.6
C8A C9A C10A 106.8(17)
C8A C9A H9AA 110.4
C10A C9A H9AA 110.4
C8A C9A H9AB 110.4
C10A C9A H9AB 110.4
H9AA C9A H9AB 108.6
C11A C10A C9A 107.1(16)
C11A C10A H10A 110.3
C9A C10A H10A 110.3
C11A C10A H10B 110.3
C9A C10A H10B 110.3
H10A C10A H10B 108.5
C10A C11A C12A 113.7(18)
C10A C11A H11A 108.8
C12A C11A H11A 108.8
C10A C11A H11B 108.8
C12A C11A H11B 108.8
H11A C11A H11B 107.7
C7A C12A N3A 112.2(13)
C7A C12A C11A 108.3(13)
N3A C12A C11A 115.7(15)
C7A C12A H12A 106.7
N3A C12A H12A 106.7
C11A C12A H12A 106.7
N3A C13A C14A 112.2(14)
N3A C13A H13A 109.2
C14A C13A H13A 109.2
N3A C13A H13B 109.2
C14A C13A H13B 109.2
H13A C13A H13B 107.9
N4A C14A C15A 125.0(18)
N4A C14A C13A 115.5(14)
C15A C14A C13A 119.3(17)
C16A C15A C14A 117.8(17)
C16A C15A H15A 121.1
C14A C15A H15A 121.1
C17A C16A C15A 119.2(15)
C17A C16A H16A 120.4
C15A C16A H16A 120.4
C16A C17A C18A 118.3(16)
C16A C17A H17A 120.8
C18A C17A H17A 120.8
N4A C18A C17A 124.1(13)
N4A C18A C19A 118.3(12)
C17A C18A C19A 117.6(14)
N5A C19A C18A 116.7(13)
N5A C19A H19A 108.1
C18A C19A H19A 108.1
N5A C19A H19B 108.1
C18A C19A H19B 108.1
H19A C19A H19B 107.3
N5A C20A C21A 114.6(11)
N5A C20A C25A 108.3(11)
C21A C20A C25A 109.4(11)
N5A C20A H20A 108.1
C21A C20A H20A 108.1
C25A C20A H20A 108.1
C20A C21A C22A 113.3(12)
C20A C21A H21A 108.9
C22A C21A H21A 108.9
C20A C21A H21B 108.9
C22A C21A H21B 108.9
H21A C21A H21B 107.7
C21A C22A C23A 106.8(12)
C21A C22A H22A 110.4
C23A C22A H22A 110.4
C21A C22A H22B 110.4
C23A C22A H22B 110.4
H22A C22A H22B 108.6
C24A C23A C22A 106.2(12)
C24A C23A H23A 110.5
C22A C23A H23A 110.5
C24A C23A H23B 110.5
C22A C23A H23B 110.5
H23A C23A H23B 108.7
C25A C24A C23A 114.7(11)
C25A C24A H24A 108.6
C23A C24A H24A 108.6
C25A C24A H24B 108.6
C23A C24A H24B 108.6
H24A C24A H24B 107.6
N6A C25A C24A 114.0(11)
N6A C25A C20A 109.0(11)
C24A C25A C20A 111.8(11)
N6A C25A H25A 107.2
C24A C25A H25A 107.2
C20A C25A H25A 107.2
N6A C26A C1A 113.2(14)
N6A C26A H26A 108.9
C1A C26A H26A 108.9
N6A C26A H26B 108.9
C1A C26A H26B 108.9
H26A C26A H26B 107.7
C28A C27A N2A 112.8(12)
C28A C27A H27A 109.0
N2A C27A H27A 109.0
C28A C27A H27B 109.0
N2A C27A H27B 109.0
H27A C27A H27B 107.8
N7A C28A C29A 121.4(15)
N7A C28A C27A 117.9(13)
C29A C28A C27A 120.3(14)
C30A C29A C28A 119.0(15)
C30A C29A H29A 120.5
C28A C29A H29A 120.5
C29A C30A C31A 119.0(16)
C29A C30A H30A 120.5
C31A C30A H30A 120.5
C32A C31A C30A 118.4(16)
C32A C31A H31A 120.8
C30A C31A H31A 120.8
N7A C32A C31A 122.0(13)
N7A C32A C33A 116.1(13)
C31A C32A C33A 121.5(13)
N5A C33A C32A 110.5(10)
N5A C33A H33A 109.6
C32A C33A H33A 109.5
N5A C33A H33B 109.5
C32A C33A H33B 109.5
H33A C33A H33B 108.1
N3A C34A C35A 113.8(12)
N3A C34A H34A 108.8
C35A C34A H34A 108.8
N3A C34A H34B 108.8
C35A C34A H34B 108.8
H34A C34A H34B 107.7
N8A C35A C36A 122.6(17)
N8A C35A C34A 116.2(14)
C36A C35A C34A 121.2(16)
C35A C36A C37A 116.5(17)
C35A C36A H36A 121.8
C37A C36A H36A 121.8
C38A C37A C36A 120.6(17)
C38A C37A H37A 119.7
C36A C37A H37A 119.7
C37A C38A C39A 118.4(17)
C37A C38A H38A 120.8
C39A C38A H38A 120.8
C38A C39A N8A 123.8(15)
C38A C39A C40A 121.6(15)
N8A C39A C40A 114.5(12)
N6A C40A C39A 112.4(11)
N6A C40A H40A 109.1
C39A C40A H40A 109.1
N6A C40A H40B 109.1
C39A C40A H40B 109.1
H40A C40A H40B 107.9
C5B N1B C1B 117.8(11)
C5B N1B Na2 114.9(9)
C1B N1B Na2 123.6(8)
C7B N2B C6B 111.9(9)
C7B N2B C27B 110.8(10)
C6B N2B C27B 110.5(10)
C7B N2B Na2 116.2(8)
C6B N2B Na2 98.7(7)
C27B N2B Na2 108.1(7)
C13B N3B C12B 112.5(11)
C13B N3B C34B 108.5(11)
C12B N3B C34B 112.8(10)
C13B N3B Na2 103.4(8)
C12B N3B Na2 114.1(7)
C34B N3B Na2 104.8(8)
C14B N4B C18B 119.1(11)
C14B N4B Na2 118.6(8)
C18B N4B Na2 122.3(9)
C20B N5B C19B 112.7(10)
C20B N5B C33B 112.0(10)
C19B N5B C33B 110.3(10)
C20B N5B Na2 118.3(7)
C19B N5B Na2 105.6(7)
C33B N5B Na2 96.7(7)
C40B N6B C26B 111.8(10)
C40B N6B C25B 110.4(10)
C26B N6B C25B 113.1(10)
C40B N6B Na2 96.0(8)
C26B N6B Na2 107.8(8)
C25B N6B Na2 116.7(7)
C28B N7B C32B 120.2(12)
C28B N7B Na2 108.3(8)
C32B N7B Na2 106.6(8)
C39B N8B C35B 121.2(13)
C39B N8B Na2 109.9(9)
C35B N8B Na2 108.7(9)
N1B C1B C2B 120.9(12)
N1B C1B C26B 119.2(12)
C2B C1B C26B 119.7(13)
C3B C2B C1B 120.4(13)
C3B C2B H2B 119.8
C1B C2B H2B 119.8
C2B C3B C4B 119.1(13)
C2B C3B H3B 120.5
C4B C3B H3B 120.5
C3B C4B C5B 118.0(13)
C3B C4B H4B 121.0
C5B C4B H4B 121.0
N1B C5B C4B 123.9(14)
N1B C5B C6B 116.9(11)
C4B C5B C6B 119.3(12)
C5B C6B N2B 113.4(10)
C5B C6B H6BA 108.9
N2B C6B H6BA 108.9
C5B C6B H6BB 108.9
N2B C6B H6BB 108.9
H6BA C6B H6BB 107.7
N2B C7B C8B 114.2(11)
N2B C7B C12B 111.9(10)
C8B C7B C12B 110.2(10)
N2B C7B H7B 106.7
C8B C7B H7B 106.7
C12B C7B H7B 106.7
C7B C8B C9B 113.0(12)
C7B C8B H8BA 109.0
C9B C8B H8BA 109.0
C7B C8B H8BB 109.0
C9B C8B H8BB 109.0
H8BA C8B H8BB 107.8
C10B C9B C8B 109.2(14)
C10B C9B H9BA 109.8
C8B C9B H9BA 109.8
C10B C9B H9BB 109.8
C8B C9B H9BB 109.8
H9BA C9B H9BB 108.3
C9B C10B C11B 110.7(13)
C9B C10B H10C 109.5
C11B C10B H10C 109.5
C9B C10B H10D 109.5
C11B C10B H10D 109.5
H10C C10B H10D 108.1
C12B C11B C10B 114.3(12)
C12B C11B H11C 108.7
C10B C11B H11C 108.7
C12B C11B H11D 108.7
C10B C11B H11D 108.7
H11C C11B H11D 107.6
C11B C12B N3B 113.5(10)
C11B C12B C7B 112.7(11)
N3B C12B C7B 110.5(9)
C11B C12B H12B 106.6
N3B C12B H12B 106.6
C7B C12B H12B 106.6
N3B C13B C14B 116.9(13)
N3B C13B H13C 108.1
C14B C13B H13C 108.1
N3B C13B H13D 108.1
C14B C13B H13D 108.1
H13C C13B H13D 107.3
N4B C14B C15B 122.6(12)
N4B C14B C13B 119.6(12)
C15B C14B C13B 117.7(13)
C14B C15B C16B 118.1(13)
C14B C15B H15B 120.9
C16B C15B H15B 120.9
C17B C16B C15B 119.3(13)
C17B C16B H16B 120.3
C15B C16B H16B 120.3
C16B C17B C18B 118.7(13)
C16B C17B H17B 120.6
C18B C17B H17B 120.6
N4B C18B C17B 122.0(13)
N4B C18B C19B 120.1(12)
C17B C18B C19B 118.0(12)
N5B C19B C18B 116.7(10)
N5B C19B H19C 108.1
C18B C19B H19C 108.1
N5B C19B H19D 108.1
C18B C19B H19D 108.1
H19C C19B H19D 107.3
N5B C20B C25B 110.4(11)
N5B C20B C21B 112.9(10)
C25B C20B C21B 111.0(11)
N5B C20B H20B 107.4
C25B C20B H20B 107.4
C21B C20B H20B 107.4
C22B C21B C20B 111.9(11)
C22B C21B H21C 109.2
C20B C21B H21C 109.2
C22B C21B H21D 109.2
C20B C21B H21D 109.2
H21C C21B H21D 107.9
C23B C22B C21B 108.4(12)
C23B C22B H22C 110.0
C21B C22B H22C 110.0
C23B C22B H22D 110.0
C21B C22B H22D 110.0
H22C C22B H22D 108.4
C22B C23B C24B 109.2(12)
C22B C23B H23C 109.8
C24B C23B H23C 109.8
C22B C23B H23D 109.8
C24B C23B H23D 109.8
H23C C23B H23D 108.3
C23B C24B C25B 110.9(11)
C23B C24B H24C 109.5
C25B C24B H24C 109.5
C23B C24B H24D 109.5
C25B C24B H24D 109.5
H24C C24B H24D 108.0
N6B C25B C20B 108.4(10)
N6B C25B C24B 113.3(10)
C20B C25B C24B 110.2(11)
N6B C25B H25B 108.3
C20B C25B H25B 108.3
C24B C25B H25B 108.3
C1B C26B N6B 116.7(11)
C1B C26B H26C 108.1
N6B C26B H26C 108.1
C1B C26B H26D 108.1
N6B C26B H26D 108.1
H26C C26B H26D 107.3
N2B C27B C28B 111.4(10)
N2B C27B H27C 109.4
C28B C27B H27C 109.4
N2B C27B H27D 109.4
C28B C27B H27D 109.4
H27C C27B H27D 108.0
N7B C28B C29B 122.4(13)
N7B C28B C27B 116.3(12)
C29B C28B C27B 121.3(12)
C28B C29B C30B 120.1(13)
C28B C29B H29B 119.9
C30B C29B H29B 119.9
C29B C30B C31B 114.7(13)
C29B C30B H30B 122.6
C31B C30B H30B 122.6
C32B C31B C30B 122.9(14)
C32B C31B H31B 118.6
C30B C31B H31B 118.6
N7B C32B C31B 119.6(12)
N7B C32B C33B 117.1(12)
C31B C32B C33B 123.3(12)
N7B C32B Na2 49.0(6)
C31B C32B Na2 132.1(9)
C33B C32B Na2 86.0(7)
N5B C33B C32B 111.5(10)
N5B C33B H33C 109.3
C32B C33B H33C 109.3
N5B C33B H33D 109.3
C32B C33B H33D 109.3
H33C C33B H33D 108.0
N3B C34B C35B 114.4(11)
N3B C34B H34C 108.7
C35B C34B H34C 108.7
N3B C34B H34D 108.7
C35B C34B H34D 108.7
H34C C34B H34D 107.6
N8B C35B C36B 119.0(14)
N8B C35B C34B 117.9(13)
C36B C35B C34B 122.6(14)
N8B C35B Na2 47.2(7)
C36B C35B Na2 138.1(10)
C34B C35B Na2 88.2(8)
C37B C36B C35B 118.9(15)
C37B C36B H36B 120.5
C35B C36B H36B 120.5
C36B C37B C38B 122.7(14)
C36B C37B H37B 118.7
C38B C37B H37B 118.7
C37B C38B C39B 115.8(16)
C37B C38B H38B 122.1
C39B C38B H38B 122.1
N8B C39B C38B 122.3(14)
N8B C39B C40B 116.3(12)
C38B C39B C40B 121.3(13)
N8B C39B Na2 47.1(7)
C38B C39B Na2 139.4(10)
C40B C39B Na2 84.7(8)
N6B C40B C39B 111.3(12)
N6B C40B H40C 109.4
C39B C40B H40C 109.4
N6B C40B H40D 109.4
C39B C40B H40D 109.4
H40C C40B H40D 108.0
C5C N1C C1C 116.8(13)
C5C N1C Na3 119.1(10)
C1C N1C Na3 124.0(10)
C6C N2C C7C 110.9(12)
C6C N2C C27C 108.3(14)
C7C N2C C27C 112.3(12)
C6C N2C Na3 104.9(9)
C7C N2C Na3 113.5(9)
C27C N2C Na3 106.5(8)
C34C N3C C12C 113.5(11)
C34C N3C C13C 109.4(12)
C12C N3C C13C 112.6(11)
C34C N3C Na3 106.4(9)
C12C N3C Na3 113.4(9)
C13C N3C Na3 100.6(9)
C18C N4C C15C 118.5(13)
C18C N4C Na3 123.2(10)
C15C N4C Na3 115.8(9)
C19C N5C C20C 110.6(11)
C19C N5C C33C 113.4(11)
C20C N5C C33C 110.7(13)
C19C N5C Na3 109.1(8)
C20C N5C Na3 115.0(8)
C33C N5C Na3 97.5(8)
C26C N6C C40C 109.6(12)
C26C N6C C25C 112.6(12)
C40C N6C C25C 111.1(11)
C26C N6C Na3 107.2(8)
C40C N6C Na3 98.2(9)
C25C N6C Na3 117.1(8)
C28C N7C C32C 118.4(14)
C28C N7C Na3 109.2(9)
C32C N7C Na3 110.8(9)
C35C N8C C39C 119.3(14)
C35C N8C Na3 110.0(9)
C39C N8C Na3 107.8(10)
N1C C1C C2C 121.5(13)
N1C C1C C26C 118.2(13)
C2C C1C C26C 120.3(14)
C3C C2C C1C 119.1(15)
C3C C2C H2C 120.4
C1C C2C H2C 120.4
C4C C3C C2C 119.7(15)
C4C C3C H3C 120.2
C2C C3C H3C 120.2
C5C C4C C3C 117.5(14)
C5C C4C H4C 121.2
C3C C4C H4C 121.2
N1C C5C C4C 125.2(15)
N1C C5C C6C 116.7(13)
C4C C5C C6C 117.9(14)
N2C C6C C5C 116.3(12)
N2C C6C H6CA 108.2
C5C C6C H6CA 108.2
N2C C6C H6CB 108.2
C5C C6C H6CB 108.2
H6CA C6C H6CB 107.4
N2C C7C C12C 112.1(12)
N2C C7C C8C 113.5(13)
C12C C7C C8C 111.8(13)
N2C C7C H7C 106.3
C12C C7C H7C 106.3
C8C C7C H7C 106.3
C9C C8C C7C 113.4(14)
C9C C8C H8CA 108.9
C7C C8C H8CA 108.9
C9C C8C H8CB 108.9
C7C C8C H8CB 108.9
H8CA C8C H8CB 107.7
C10C C9C C8C 108.6(14)
C10C C9C H9CA 110.0
C8C C9C H9CA 110.0
C10C C9C H9CB 110.0
C8C C9C H9CB 110.0
H9CA C9C H9CB 108.4
C11C C10C C9C 110.9(14)
C11C C10C H10E 109.5
C9C C10C H10E 109.5
C11C C10C H10F 109.5
C9C C10C H10F 109.5
H10E C10C H10F 108.0
C10C C11C C12C 111.0(14)
C10C C11C H11E 109.4
C12C C11C H11E 109.4
C10C C11C H11F 109.4
C12C C11C H11F 109.4
H11E C11C H11F 108.0
N3C C12C C7C 111.1(12)
N3C C12C C11C 112.6(13)
C7C C12C C11C 112.1(13)
N3C C12C H12C 106.9
C7C C12C H12C 106.9
C11C C12C H12C 106.9
C15C C13C N3C 114.1(11)
C15C C13C H13E 108.7
N3C C13C H13E 108.7
C15C C13C H13F 108.7
N3C C13C H13F 108.7
H13E C13C H13F 107.6
C16C C14C C15C 116.1(15)
C16C C14C H14C 121.9
C15C C14C H14C 121.9
N4C C15C C14C 124.4(13)
N4C C15C C13C 115.7(13)
C14C C15C C13C 119.8(13)
C14C C16C C17C 122.6(15)
C14C C16C H16C 118.7
C17C C16C H16C 118.7
C16C C17C C18C 116.5(15)
C16C C17C H17C 121.7
C18C C17C H17C 121.7
N4C C18C C17C 121.8(14)
N4C C18C C19C 122.0(13)
C17C C18C C19C 115.8(13)
N5C C19C C18C 113.4(11)
N5C C19C H19E 108.9
C18C C19C H19E 108.9
N5C C19C H19F 108.9
C18C C19C H19F 108.9
H19E C19C H19F 107.7
N5C C20C C25C 112.2(12)
N5C C20C C21C 114.7(11)
C25C C20C C21C 110.5(12)
N5C C20C H20C 106.3
C25C C20C H20C 106.3
C21C C20C H20C 106.3
C20C C21C C22C 115.4(12)
C20C C21C H21E 108.4
C22C C21C H21E 108.4
C20C C21C H21F 108.4
C22C C21C H21F 108.4
H21E C21C H21F 107.5
C23C C22C C21C 106.8(13)
C23C C22C H22E 110.4
C21C C22C H22E 110.4
C23C C22C H22F 110.4
C21C C22C H22F 110.4
H22E C22C H22F 108.6
C22C C23C C24C 111.1(13)
C22C C23C H23E 109.4
C24C C23C H23E 109.4
C22C C23C H23F 109.4
C24C C23C H23F 109.4
H23E C23C H23F 108.0
C23C C24C C25C 110.9(13)
C23C C24C H24E 109.5
C25C C24C H24E 109.5
C23C C24C H24F 109.5
C25C C24C H24F 109.5
H24E C24C H24F 108.0
N6C C25C C20C 111.4(12)
N6C C25C C24C 113.2(12)
C20C C25C C24C 113.1(13)
N6C C25C H25C 106.2
C20C C25C H25C 106.2
C24C C25C H25C 106.2
N6C C26C C1C 116.6(13)
N6C C26C H26E 108.1
C1C C26C H26E 108.1
N6C C26C H26F 108.1
C1C C26C H26F 108.1
H26E C26C H26F 107.3
N2C C27C C28C 114.1(12)
N2C C27C H27E 108.7
C28C C27C H27E 108.7
N2C C27C H27F 108.7
C28C C27C H27F 108.7
H27E C27C H27F 107.6
N7C C28C C29C 124.5(15)
N7C C28C C27C 115.1(15)
C29C C28C C27C 120.2(15)
C28C C29C C30C 118.1(15)
C28C C29C H29C 121.0
C30C C29C H29C 121.0
C31C C30C C29C 118.2(17)
C31C C30C H30C 120.9
C29C C30C H30C 120.9
C32C C31C C30C 119.0(16)
C32C C31C H31C 120.5
C30C C31C H31C 120.5
N7C C32C C31C 121.8(14)
N7C C32C C33C 115.2(14)
C31C C32C C33C 123.0(15)
N5C C33C C32C 111.9(11)
N5C C33C H33E 109.2
C32C C33C H33E 109.2
N5C C33C H33F 109.2
C32C C33C H33F 109.2
H33E C33C H33F 107.9
N3C C34C C35C 114.9(13)
N3C C34C H34E 108.5
C35C C34C H34E 108.5
N3C C34C H34F 108.5
C35C C34C H34F 108.5
H34E C34C H34F 107.5
N8C C35C C36C 124.5(14)
N8C C35C C34C 116.0(15)
C36C C35C C34C 119.5(17)
C35C C36C C37C 116.6(16)
C35C C36C H36C 121.7
C37C C36C H36C 121.7
C38C C37C C36C 121.0(16)
C38C C37C H37C 119.5
C36C C37C H37C 119.5
C37C C38C C39C 117.5(15)
C37C C38C H38C 121.3
C39C C38C H38C 121.3
N8C C39C C38C 121.1(16)
N8C C39C C40C 117.1(15)
C38C C39C C40C 121.8(14)
N8C C39C Na3 48.2(8)
C38C C39C Na3 135.5(10)
C40C C39C Na3 85.4(9)
N6C C40C C39C 112.0(13)
N6C C40C H40E 109.2
C39C C40C H40E 109.2
N6C C40C H40F 109.2
C39C C40C H40F 109.2
H40E C40C H40F 107.9

loop_
_geom_bond_atom_site_label_1
_geom_bond_atom_site_label_2
_geom_bond_distance
_geom_bond_site_symmetry_2
Na1 N7A 2.447(12) .
Na1 N8A 2.468(11) .
Na1 N1A 2.469(13) .
Na1 N4A 2.470(12) .
Na1 N3A 2.662(15) .
Na1 N2A 2.678(14) .
Na1 N5A 2.816(13) .
Na1 N6A 2.823(13) .
Na2 N8B 2.419(12) .
Na2 N7B 2.452(11) .
Na2 N1B 2.455(12) .
Na2 N4B 2.485(12) .
Na2 N2B 2.665(12) .
Na2 N3B 2.725(12) .
Na2 N6B 2.843(12) .
Na2 N5B 2.843(11) .
Na2 C39B 3.108(15) .
Na2 C32B 3.114(14) .
Na2 C35B 3.123(15) .
Na3 N7C 2.437(14) .
Na3 N8C 2.449(14) .
Na3 N1C 2.507(13) .
Na3 N4C 2.520(13) .
Na3 N2C 2.664(13) .
Na3 N3C 2.689(14) .
Na3 N6C 2.808(13) .
Na3 N5C 2.843(13) .
Na3 C39C 3.126(17) .
N1A C1A 1.31(2) .
N1A C5A 1.331(19) .
N2A C6A 1.452(19) .
N2A C27A 1.504(17) .
N2A C7A 1.51(2) .
N3A C13A 1.477(19) .
N3A C12A 1.49(2) .
N3A C34A 1.509(18) .
N4A C14A 1.313(19) .
N4A C18A 1.338(18) .
N5A C20A 1.468(17) .
N5A C19A 1.481(16) .
N5A C33A 1.498(16) .
N6A C26A 1.471(17) .
N6A C40A 1.483(15) .
N6A C25A 1.506(17) .
N7A C28A 1.306(17) .
N7A C32A 1.342(19) .
N8A C35A 1.316(19) .
N8A C39A 1.347(19) .
C1A C2A 1.39(2) .
C1A C26A 1.51(2) .
C2A C3A 1.38(2) .
C2A H2A 0.9500 .
C3A C4A 1.39(2) .
C3A H3A 0.9500 .
C4A C5A 1.38(2) .
C4A H4A 0.9500 .
C5A C6A 1.49(2) .
C6A H6AA 0.9900 .
C6A H6AB 0.9900 .
C7A C12A 1.48(2) .
C7A C8A 1.54(2) .
C7A H7A 1.0000 .
C8A C9A 1.49(3) .
C8A H8AA 0.9900 .
C8A H8AB 0.9900 .
C9A C10A 1.55(3) .
C9A H9AA 0.9900 .
C9A H9AB 0.9900 .
C10A C11A 1.48(3) .
C10A H10A 0.9900 .
C10A H10B 0.9900 .
C11A C12A 1.55(2) .
C11A H11A 0.9900 .
C11A H11B 0.9900 .
C12A H12A 1.0000 .
C13A C14A 1.57(2) .
C13A H13A 0.9900 .
C13A H13B 0.9900 .
C14A C15A 1.39(2) .
C15A C16A 1.38(3) .
C15A H15A 0.9500 .
C16A C17A 1.35(2) .
C16A H16A 0.9500 .
C17A C18A 1.399(19) .
C17A H17A 0.9500 .
C18A C19A 1.50(2) .
C19A H19A 0.9900 .
C19A H19B 0.9900 .
C20A C21A 1.532(19) .
C20A C25A 1.565(18) .
C20A H20A 1.0000 .
C21A C22A 1.55(2) .
C21A H21A 0.9900 .
C21A H21B 0.9900 .
C22A C23A 1.556(19) .
C22A H22A 0.9900 .
C22A H22B 0.9900 .
C23A C24A 1.549(19) .
C23A H23A 0.9900 .
C23A H23B 0.9900 .
C24A C25A 1.52(2) .
C24A H24A 0.9900 .
C24A H24B 0.9900 .
C25A H25A 1.0000 .
C26A H26A 0.9900 .
C26A H26B 0.9900 .
C27A C28A 1.50(2) .
C27A H27A 0.9900 .
C27A H27B 0.9900 .
C28A C29A 1.44(2) .
C29A C30A 1.36(2) .
C29A H29A 0.9500 .
C30A C31A 1.40(2) .
C30A H30A 0.9500 .
C31A C32A 1.39(2) .
C31A H31A 0.9500 .
C32A C33A 1.514(18) .
C33A H33A 0.9900 .
C33A H33B 0.9900 .
C34A C35A 1.51(2) .
C34A H34A 0.9900 .
C34A H34B 0.9900 .
C35A C36A 1.37(2) .
C36A C37A 1.43(2) .
C36A H36A 0.9500 .
C37A C38A 1.32(2) .
C37A H37A 0.9500 .
C38A C39A 1.344(19) .
C38A H38A 0.9500 .
C39A C40A 1.53(2) .
C40A H40A 0.9900 .
C40A H40B 0.9900 .
N1B C5B 1.339(16) .
N1B C1B 1.382(16) .
N2B C7B 1.469(17) .
N2B C6B 1.492(16) .
N2B C27B 1.493(15) .
N3B C13B 1.477(18) .
N3B C12B 1.479(15) .
N3B C34B 1.484(17) .
N4B C14B 1.340(16) .
N4B C18B 1.354(16) .
N5B C20B 1.450(17) .
N5B C19B 1.461(16) .
N5B C33B 1.476(16) .
N6B C40B 1.472(17) .
N6B C26B 1.475(17) .
N6B C25B 1.498(15) .
N7B C28B 1.340(16) .
N7B C32B 1.342(16) .
N8B C39B 1.295(17) .
N8B C35B 1.348(18) .
C1B C2B 1.387(19) .
C1B C26B 1.439(18) .
C2B C3B 1.386(19) .
C2B H2B 0.9500 .
C3B C4B 1.39(2) .
C3B H3B 0.9500 .
C4B C5B 1.399(19) .
C4B H4B 0.9500 .
C5B C6B 1.48(2) .
C6B H6BA 0.9900 .
C6B H6BB 0.9900 .
C7B C8B 1.530(18) .
C7B C12B 1.569(19) .
C7B H7B 1.0000 .
C8B C9B 1.56(2) .
C8B H8BA 0.9900 .
C8B H8BB 0.9900 .
C9B C10B 1.49(2) .
C9B H9BA 0.9900 .
C9B H9BB 0.9900 .
C10B C11B 1.58(2) .
C10B H10C 0.9900 .
C10B H10D 0.9900 .
C11B C12B 1.466(19) .
C11B H11C 0.9900 .
C11B H11D 0.9900 .
C12B H12B 1.0000 .
C13B C14B 1.490(19) .
C13B H13C 0.9900 .
C13B H13D 0.9900 .
C14B C15B 1.384(18) .
C15B C16B 1.41(2) .
C15B H15B 0.9500 .
C16B C17B 1.39(2) .
C16B H16B 0.9500 .
C17B C18B 1.387(19) .
C17B H17B 0.9500 .
C18B C19B 1.504(19) .
C19B H19C 0.9900 .
C19B H19D 0.9900 .
C20B C25B 1.536(18) .
C20B C21B 1.561(18) .
C20B H20B 1.0000 .
C21B C22B 1.53(2) .
C21B H21C 0.9900 .
C21B H21D 0.9900 .
C22B C23B 1.517(19) .
C22B H22C 0.9900 .
C22B H22D 0.9900 .
C23B C24B 1.534(18) .
C23B H23C 0.9900 .
C23B H23D 0.9900 .
C24B C25B 1.538(18) .
C24B H24C 0.9900 .
C24B H24D 0.9900 .
C25B H25B 1.0000 .
C26B H26C 0.9900 .
C26B H26D 0.9900 .
C27B C28B 1.522(19) .
C27B H27C 0.9900 .
C27B H27D 0.9900 .
C28B C29B 1.394(19) .
C29B C30B 1.406(19) .
C29B H29B 0.9500 .
C30B C31B 1.421(18) .
C30B H30B 0.9500 .
C31B C32B 1.38(2) .
C31B H31B 0.9500 .
C32B C33B 1.478(18) .
C33B H33C 0.9900 .
C33B H33D 0.9900 .
C34B C35B 1.50(2) .
C34B H34C 0.9900 .
C34B H34D 0.9900 .
C35B C36B 1.43(2) .
C36B C37B 1.32(2) .
C36B H36B 0.9500 .
C37B C38B 1.38(2) .
C37B H37B 0.9500 .
C38B C39B 1.429(19) .
C38B H38B 0.9500 .
C39B C40B 1.53(2) .
C40B H40C 0.9900 .
C40B H40D 0.9900 .
N1C C5C 1.322(18) .
N1C C1C 1.344(18) .
N2C C6C 1.446(18) .
N2C C7C 1.45(2) .
N2C C27C 1.50(2) .
N3C C34C 1.455(18) .
N3C C12C 1.480(17) .
N3C C13C 1.507(17) .
N4C C18C 1.305(17) .
N4C C15C 1.362(18) .
N5C C19C 1.458(18) .
N5C C20C 1.478(18) .
N5C C33C 1.491(18) .
N6C C26C 1.469(19) .
N6C C40C 1.472(19) .
N6C C25C 1.488(18) .
N7C C28C 1.340(18) .
N7C C32C 1.344(18) .
N8C C35C 1.30(2) .
N8C C39C 1.334(18) .
C1C C2C 1.38(2) .
C1C C26C 1.472(19) .
C2C C3C 1.37(2) .
C2C H2C 0.9500 .
C3C C4C 1.36(2) .
C3C H3C 0.9500 .
C4C C5C 1.35(2) .
C4C H4C 0.9500 .
C5C C6C 1.57(2) .
C6C H6CA 0.9900 .
C6C H6CB 0.9900 .
C7C C12C 1.53(2) .
C7C C8C 1.56(2) .
C7C H7C 1.0000 .
C8C C9C 1.54(2) .
C8C H8CA 0.9900 .
C8C H8CB 0.9900 .
C9C C10C 1.52(2) .
C9C H9CA 0.9900 .
C9C H9CB 0.9900 .
C10C C11C 1.50(2) .
C10C H10E 0.9900 .
C10C H10F 0.9900 .
C11C C12C 1.55(2) .
C11C H11E 0.9900 .
C11C H11F 0.9900 .
C12C H12C 1.0000 .
C13C C15C 1.501(18) .
C13C H13E 0.9900 .
C13C H13F 0.9900 .
C14C C16C 1.360(19) .
C14C C15C 1.38(2) .
C14C H14C 0.9500 .
C16C C17C 1.39(2) .
C16C H16C 0.9500 .
C17C C18C 1.44(2) .
C17C H17C 0.9500 .
C18C C19C 1.49(2) .
C19C H19E 0.9900 .
C19C H19F 0.9900 .
C20C C25C 1.54(2) .
C20C C21C 1.542(18) .
C20C H20C 1.0000 .
C21C C22C 1.55(2) .
C21C H21E 0.9900 .
C21C H21F 0.9900 .
C22C C23C 1.52(2) .
C22C H22E 0.9900 .
C22C H22F 0.9900 .
C23C C24C 1.535(19) .
C23C H23E 0.9900 .
C23C H23F 0.9900 .
C24C C25C 1.54(2) .
C24C H24E 0.9900 .
C24C H24F 0.9900 .
C25C H25C 1.0000 .
C26C H26E 0.9900 .
C26C H26F 0.9900 .
C27C C28C 1.53(2) .
C27C H27E 0.9900 .
C27C H27F 0.9900 .
C28C C29C 1.35(2) .
C29C C30C 1.41(2) .
C29C H29C 0.9500 .
C30C C31C 1.40(2) .
C30C H30C 0.9500 .
C31C C32C 1.39(2) .
C31C H31C 0.9500 .
C32C C33C 1.51(2) .
C33C H33E 0.9900 .
C33C H33F 0.9900 .
C34C C35C 1.524(19) .
C34C H34E 0.9900 .
C34C H34F 0.9900 .
C35C C36C 1.39(2) .
C36C C37C 1.40(2) .
C36C H36C 0.9500 .
C37C C38C 1.36(2) .
C37C H37C 0.9500 .
C38C C39C 1.44(2) .
C38C H38C 0.9500 .
C39C C40C 1.49(2) .
C40C H40E 0.9900 .
C40C H40F 0.9900 .
Br4 Br6 2.58(2) 1_565
Br6 Br4 2.58(2) 1_545
O5W O5X 1.49(5) .
O5W O5Y 1.59(5) .

loop_
_geom_hbond_atom_site_label_D
_geom_hbond_atom_site_label_H
_geom_hbond_atom_site_label_A
_geom_hbond_distance_DH
_geom_hbond_distance_HA
_geom_hbond_distance_DA
_geom_hbond_angle_DHA
_geom_hbond_site_symmetry_A
C6A H6AB O5Y 0.99 2.29 3.22(3) 155.7 .
C8A H8AA Br1 0.99 3.02 3.97(2) 160.5 1_455
C15A H15A Br1X 0.95 3.01 3.757(17) 136.9 .
C15A H15A O5X 0.95 2.54 3.43(5) 156.7 1_655
C15A H15A O5Y 0.95 2.42 3.22(3) 140.8 1_655
C19A H19A Br6 0.99 2.93 3.66(3) 131.7 .
C21A H21A Br5 0.99 3.10 3.86(2) 134.7 1_445
C21A H21B Br6 0.99 2.81 3.80(2) 172.3 .
C26A H26A Br3 0.99 2.96 3.913(16) 161.2 1_445
C2B H2B Br4 0.95 2.81 3.737(16) 165.6 .
C4B H4B Br2Y 0.95 2.69 3.38(9) 130.2 1_455
C6B H6BA Br2 0.99 3.08 3.857(13) 135.9 1_455
C6B H6BA Br2Y 0.99 3.09 3.79(5) 129.1 1_455
C15B H15B O3W 0.95 2.61 3.48(2) 153.2 1_445
C17B H17B Br4 0.95 2.77 3.514(16) 135.7 1_545
C24B H24C Br3 0.99 2.86 3.766(16) 151.8 .
C24B H24D Br2 0.99 2.81 3.629(15) 140.2 .
C24B H24D Br2X 0.99 2.81 3.60(5) 136.9 .
C24B H24D Br2Y 0.99 2.92 3.72(5) 138.9 .
C38B H38B Br2X 0.95 2.45 3.36(9) 159.2 .
C40B H40D Br2X 0.99 2.89 3.78(7) 149.4 .
C4C H4C Br5 0.95 2.92 3.66(2) 135.2 .
C6C H6CA Br2X 0.99 2.79 3.46(5) 125.1 .
C8C H8CA Br2 0.99 2.93 3.909(15) 170.6 .
C8C H8CA Br2X 0.99 2.80 3.73(5) 155.2 .
C14C H14C Br1 0.95 3.04 3.868(17) 146.2 1_556
C24C H24F Br2Y 0.99 3.05 3.84(7) 137.8 1_455
C24C H24F O3W 0.99 2.55 3.37(2) 140.5 1_455
C31C H31C Br1 0.95 2.95 3.896(16) 173.2 1_566
C36C H36C O6W 0.95 2.48 3.30(3) 143.9 .
C38C H38C Br2 0.95 2.74 3.673(16) 167.3 1_455
C38C H38C Br2X 0.95 3.01 3.93(6) 162.8 1_455
C38C H38C Br2Y 0.95 2.77 3.67(5) 158.4 1_455
C40C H40F Br2Y 0.99 3.12 4.04(7) 155.0 1_455

loop_
_geom_torsion_atom_site_label_1
_geom_torsion_atom_site_label_2
_geom_torsion_atom_site_label_3
_geom_torsion_atom_site_label_4
_geom_torsion
C5A N1A C1A C2A -2(2)
Na1 N1A C1A C2A 165.5(11)
C5A N1A C1A C26A -180.0(12)
Na1 N1A C1A C26A -12.4(19)
N1A C1A C2A C3A 0(2)
C26A C1A C2A C3A 177.9(14)
C1A C2A C3A C4A 3(2)
C2A C3A C4A C5A -3(2)
C1A N1A C5A C4A 1(2)
Na1 N1A C5A C4A -167.2(11)
C1A N1A C5A C6A -175.1(13)
Na1 N1A C5A C6A 16.2(16)
C3A C4A C5A N1A 1(2)
C3A C4A C5A C6A 177.7(14)
C27A N2A C6A C5A -60.7(17)
C7A N2A C6A C5A 172.0(13)
Na1 N2A C6A C5A 52.5(13)
N1A C5A C6A N2A -52.9(18)
C4A C5A C6A N2A 130.4(14)
C6A N2A C7A C12A -69.3(17)
C27A N2A C7A C12A 163.7(13)
Na1 N2A C7A C12A 41.6(15)
C6A N2A C7A C8A 55.5(16)
C27A N2A C7A C8A -71.5(16)
Na1 N2A C7A C8A 166.4(10)
C12A C7A C8A C9A -58(2)
N2A C7A C8A C9A 175.8(14)
C7A C8A C9A C10A 60(2)
C8A C9A C10A C11A -60(2)
C9A C10A C11A C12A 62(2)
N2A C7A C12A N3A -52.4(19)
C8A C7A C12A N3A -178.7(14)
N2A C7A C12A C11A 178.5(13)
C8A C7A C12A C11A 52.3(19)
C13A N3A C12A C7A -75.8(17)
C34A N3A C12A C7A 161.2(14)
Na1 N3A C12A C7A 36.8(17)
C13A N3A C12A C11A 49.3(17)
C34A N3A C12A C11A -73.7(17)
Na1 N3A C12A C11A 161.9(10)
C10A C11A C12A C7A -59.4(19)
C10A C11A C12A N3A 173.5(14)
C12A N3A C13A C14A 173.1(13)
C34A N3A C13A C14A -62.5(16)
Na1 N3A C13A C14A 50.9(13)
C18A N4A C14A C15A 1(2)
Na1 N4A C14A C15A -159.8(12)
C18A N4A C14A C13A -174.1(13)
Na1 N4A C14A C13A 24.7(16)
N3A C13A C14A N4A -56.8(17)
N3A C13A C14A C15A 127.5(15)
N4A C14A C15A C16A -1(2)
C13A C14A C15A C16A 173.8(15)
C14A C15A C16A C17A 1(2)
C15A C16A C17A C18A 0(2)
C14A N4A C18A C17A -1(2)
Na1 N4A C18A C17A 158.7(10)
C14A N4A C18A C19A -177.7(12)
Na1 N4A C18A C19A -18.5(17)
C16A C17A C18A N4A 0(2)
C16A C17A C18A C19A 177.2(13)
C20A N5A C19A C18A 154.6(12)
C33A N5A C19A C18A -83.2(14)
Na1 N5A C19A C18A 23.1(13)
N4A C18A C19A N5A -7.0(18)
C17A C18A C19A N5A 175.6(12)
C19A N5A C20A C21A 41.5(15)
C33A N5A C20A C21A -80.6(13)
Na1 N5A C20A C21A 168.5(8)
C19A N5A C20A C25A -80.9(13)
C33A N5A C20A C25A 157.0(10)
Na1 N5A C20A C25A 46.1(12)
N5A C20A C21A C22A -177.5(11)
C25A C20A C21A C22A -55.6(15)
C20A C21A C22A C23A 64.4(15)
C21A C22A C23A C24A -62.3(15)
C22A C23A C24A C25A 60.3(17)
C26A N6A C25A C24A 46.1(15)
C40A N6A C25A C24A -77.1(14)
Na1 N6A C25A C24A 171.4(9)
C26A N6A C25A C20A -79.6(13)
C40A N6A C25A C20A 157.2(11)
Na1 N6A C25A C20A 45.6(12)
C23A C24A C25A N6A -177.4(11)
C23A C24A C25A C20A -53.2(16)
N5A C20A C25A N6A -59.5(13)
C21A C20A C25A N6A 175.0(11)
N5A C20A C25A C24A 173.5(10)
C21A C20A C25A C24A 47.9(15)
C40A N6A C26A C1A -80.1(15)
C25A N6A C26A C1A 156.8(11)
Na1 N6A C26A C1A 28.0(13)
N1A C1A C26A N6A -14.3(19)
C2A C1A C26A N6A 167.6(12)
C6A N2A C27A C28A 92.4(15)
C7A N2A C27A C28A -140.6(13)
Na1 N2A C27A C28A -15.4(15)
C32A N7A C28A C29A 3(2)
Na1 N7A C28A C29A 132.0(12)
C32A N7A C28A C27A 175.8(13)
Na1 N7A C28A C27A -55.2(14)
N2A C27A C28A N7A 48.8(18)
N2A C27A C28A C29A -138.3(13)
N7A C28A C29A C30A -4(2)
C27A C28A C29A C30A -176.4(14)
C28A C29A C30A C31A 4(2)
C29A C30A C31A C32A -4(2)
C28A N7A C32A C31A -3(2)
Na1 N7A C32A C31A -132.7(12)
C28A N7A C32A C33A -176.4(12)
Na1 N7A C32A C33A 53.7(13)
C30A C31A C32A N7A 3(2)
C30A C31A C32A C33A 176.5(13)
C20A N5A C33A C32A -79.6(14)
C19A N5A C33A C32A 156.9(12)
Na1 N5A C33A C32A 43.5(12)
N7A C32A C33A N5A -74.1(16)
C31A C32A C33A N5A 112.3(15)
C13A N3A C34A C35A 92.1(15)
C12A N3A C34A C35A -145.3(14)
Na1 N3A C34A C35A -16.7(14)
C39A N8A C35A C36A -2(2)
Na1 N8A C35A C36A 127.7(13)
C39A N8A C35A C34A 176.1(11)
Na1 N8A C35A C34A -54.2(14)
N3A C34A C35A N8A 49.0(18)
N3A C34A C35A C36A -132.9(14)
N8A C35A C36A C37A 2(2)
C34A C35A C36A C37A -176.0(13)
C35A C36A C37A C38A -1(2)
C36A C37A C38A C39A 1(2)
C37A C38A C39A N8A -1(2)
C37A C38A C39A C40A 177.9(13)
C35A N8A C39A C38A 1.3(19)
Na1 N8A C39A C38A -128.8(12)
C35A N8A C39A C40A -177.3(11)
Na1 N8A C39A C40A 52.6(12)
C26A N6A C40A C39A 156.9(12)
C25A N6A C40A C39A -79.7(15)
Na1 N6A C40A C39A 42.2(12)
C38A C39A C40A N6A 110.1(14)
N8A C39A C40A N6A -71.3(14)
C5B N1B C1B C2B -3.4(17)
Na2 N1B C1B C2B 153.7(10)
C5B N1B C1B C26B -178.3(11)
Na2 N1B C1B C26B -21.2(15)
N1B C1B C2B C3B 4(2)
C26B C1B C2B C3B 178.6(12)
C1B C2B C3B C4B -2(2)
C2B C3B C4B C5B 0.6(19)
C1B N1B C5B C4B 1.7(18)
Na2 N1B C5B C4B -157.4(10)
C1B N1B C5B C6B -177.9(11)
Na2 N1B C5B C6B 23.0(13)
C3B C4B C5B N1B -0.3(19)
C3B C4B C5B C6B 179.3(12)
N1B C5B C6B N2B -57.2(15)
C4B C5B C6B N2B 123.1(13)
C7B N2B C6B C5B 175.3(11)
C27B N2B C6B C5B -60.8(14)
Na2 N2B C6B C5B 52.4(11)
C6B N2B C7B C8B 53.3(15)
C27B N2B C7B C8B -70.5(13)
Na2 N2B C7B C8B 165.6(9)
C6B N2B C7B C12B -72.8(13)
C27B N2B C7B C12B 163.4(10)
Na2 N2B C7B C12B 39.5(12)
N2B C7B C8B C9B 179.4(12)
C12B C7B C8B C9B -53.6(16)
C7B C8B C9B C10B 58.6(17)
C8B C9B C10B C11B -56.1(17)
C9B C10B C11B C12B 55.2(18)
C10B C11B C12B N3B -177.2(11)
C10B C11B C12B C7B -50.7(15)
C13B N3B C12B C11B 51.6(15)
C34B N3B C12B C11B -71.6(15)
Na2 N3B C12B C11B 168.9(9)
C13B N3B C12B C7B -76.1(13)
C34B N3B C12B C7B 160.7(11)
Na2 N3B C12B C7B 41.3(12)
N2B C7B C12B C11B 178.0(10)
C8B C7B C12B C11B 49.7(15)
N2B C7B C12B N3B -53.9(13)
C8B C7B C12B N3B 177.9(11)
C12B N3B C13B C14B 163.9(12)
C34B N3B C13B C14B -70.5(15)
Na2 N3B C13B C14B 40.4(14)
C18B N4B C14B C15B 0.3(18)
Na2 N4B C14B C15B -178.2(10)
C18B N4B C14B C13B -177.9(12)
Na2 N4B C14B C13B 3.6(15)
N3B C13B C14B N4B -34.0(18)
N3B C13B C14B C15B 147.7(13)
N4B C14B C15B C16B -3(2)
C13B C14B C15B C16B 175.5(13)
C14B C15B C16B C17B 2(2)
C15B C16B C17B C18B 2(2)
C14B N4B C18B C17B 3.5(18)
Na2 N4B C18B C17B -178.1(10)
C14B N4B C18B C19B -176.8(11)
Na2 N4B C18B C19B 1.6(15)
C16B C17B C18B N4B -5(2)
C16B C17B C18B C19B 175.7(13)
C20B N5B C19B C18B 164.4(11)
C33B N5B C19B C18B -69.6(14)
Na2 N5B C19B C18B 33.8(12)
N4B C18B C19B N5B -27.9(17)
C17B C18B C19B N5B 151.8(12)
C19B N5B C20B C25B -81.3(13)
C33B N5B C20B C25B 153.6(10)
Na2 N5B C20B C25B 42.5(12)
C19B N5B C20B C21B 43.5(14)
C33B N5B C20B C21B -81.5(13)
Na2 N5B C20B C21B 167.3(8)
N5B C20B C21B C22B -178.8(11)
C25B C20B C21B C22B -54.3(15)
C20B C21B C22B C23B 58.7(15)
C21B C22B C23B C24B -62.2(16)
C22B C23B C24B C25B 62.6(16)
C40B N6B C25B C20B 154.7(11)
C26B N6B C25B C20B -79.3(13)
Na2 N6B C25B C20B 46.5(12)
C40B N6B C25B C24B -82.7(14)
C26B N6B C25B C24B 43.3(15)
Na2 N6B C25B C24B 169.1(8)
N5B C20B C25B N6B -57.4(13)
C21B C20B C25B N6B 176.7(10)
N5B C20B C25B C24B 178.1(10)
C21B C20B C25B C24B 52.2(14)
C23B C24B C25B N6B -178.7(11)
C23B C24B C25B C20B -57.1(15)
N1B C1B C26B N6B -8.3(17)
C2B C1B C26B N6B 176.7(12)
C40B N6B C26B C1B -77.7(15)
C25B N6B C26B C1B 157.0(11)
Na2 N6B C26B C1B 26.6(13)
C7B N2B C27B C28B -146.4(11)
C6B N2B C27B C28B 89.0(13)
Na2 N2B C27B C28B -18.0(13)
C32B N7B C28B C29B -0.8(18)
Na2 N7B C28B C29B 122.1(12)
C32B N7B C28B C27B 177.8(11)
Na2 N7B C28B C27B -59.4(12)
N2B C27B C28B N7B 54.1(15)
N2B C27B C28B C29B -127.3(13)
N7B C28B C29B C30B 0(2)
C27B C28B C29B C30B -178.4(12)
C28B C29B C30B C31B -0.5(19)
C29B C30B C31B C32B 2(2)
C28B N7B C32B C31B 1.8(18)
Na2 N7B C32B C31B -121.8(11)
C28B N7B C32B C33B -179.6(11)
Na2 N7B C32B C33B 56.7(12)
C28B N7B C32B Na2 123.6(12)
C30B C31B C32B N7B -2(2)
C30B C31B C32B C33B 179.3(13)
C30B C31B C32B Na2 -62.0(19)
C20B N5B C33B C32B -81.4(13)
C19B N5B C33B C32B 152.2(11)
Na2 N5B C33B C32B 42.9(11)
N7B C32B C33B N5B -77.4(14)
C31B C32B C33B N5B 101.1(14)
Na2 C32B C33B N5B -38.2(10)
C13B N3B C34B C35B 93.1(15)
C12B N3B C34B C35B -141.5(12)
Na2 N3B C34B C35B -16.8(14)
C39B N8B C35B C36B 1.6(19)
Na2 N8B C35B C36B 130.2(11)
C39B N8B C35B C34B 174.1(12)
Na2 N8B C35B C34B -57.3(13)
C39B N8B C35B Na2 -128.6(13)
N3B C34B C35B N8B 52.3(17)
N3B C34B C35B C36B -135.5(13)
N3B C34B C35B Na2 14.1(11)
N8B C35B C36B C37B -2(2)
C34B C35B C36B C37B -173.9(14)
Na2 C35B C36B C37B 55(2)
C35B C36B C37B C38B 2(2)
C36B C37B C38B C39B -2(2)
C35B N8B C39B C38B -1.6(19)
Na2 N8B C39B C38B -129.7(12)
C35B N8B C39B C40B -178.8(11)
Na2 N8B C39B C40B 53.1(13)
C35B N8B C39B Na2 128.1(14)
C37B C38B C39B N8B 2(2)
C37B C38B C39B C40B 178.7(12)
C37B C38B C39B Na2 -58(2)
C26B N6B C40B C39B 156.1(11)
C25B N6B C40B C39B -77.2(14)
Na2 N6B C40B C39B 44.2(11)
N8B C39B C40B N6B -75.6(15)
C38B C39B C40B N6B 107.2(14)
Na2 C39B C40B N6B -39.6(10)
C5C N1C C1C C2C 2(2)
Na3 N1C C1C C2C -174.3(12)
C5C N1C C1C C26C -178.5(13)
Na3 N1C C1C C26C 5(2)
N1C C1C C2C C3C 0(3)
C26C C1C C2C C3C -179.5(15)
C1C C2C C3C C4C -3(3)
C2C C3C C4C C5C 4(2)
C1C N1C C5C C4C -1(2)
Na3 N1C C5C C4C 175.9(12)
C1C N1C C5C C6C -175.8(14)
Na3 N1C C5C C6C 0.9(17)
C3C C4C C5C N1C -3(2)
C3C C4C C5C C6C 172.4(15)
C7C N2C C6C C5C 165.4(13)
C27C N2C C6C C5C -71.0(17)
Na3 N2C C6C C5C 42.5(17)
N1C C5C C6C N2C -33(2)
C4C C5C C6C N2C 151.8(15)
C6C N2C C7C C12C -73.5(16)
C27C N2C C7C C12C 165.1(11)
Na3 N2C C7C C12C 44.2(13)
C6C N2C C7C C8C 54.3(17)
C27C N2C C7C C8C -67.0(15)
Na3 N2C C7C C8C 172.1(9)
N2C C7C C8C C9C -177.6(13)
C12C C7C C8C C9C -49.5(17)
C7C C8C C9C C10C 55.4(16)
C8C C9C C10C C11C -61.3(17)
C9C C10C C11C C12C 61.3(17)
C34C N3C C12C C7C 161.1(13)
C13C N3C C12C C7C -73.9(16)
Na3 N3C C12C C7C 39.5(13)
C34C N3C C12C C11C -72.2(16)
C13C N3C C12C C11C 52.8(17)
Na3 N3C C12C C11C 166.2(10)
N2C C7C C12C N3C -56.8(15)
C8C C7C C12C N3C 174.4(11)
N2C C7C C12C C11C 176.2(11)
C8C C7C C12C C11C 47.4(16)
C10C C11C C12C N3C 179.9(12)
C10C C11C C12C C7C -54.0(17)
C34C N3C C13C C15C -60.1(17)
C12C N3C C13C C15C 172.7(13)
Na3 N3C C13C C15C 51.6(14)
C18C N4C C15C C14C 3(2)
Na3 N4C C15C C14C -159.5(12)
C18C N4C C15C C13C -174.7(12)
Na3 N4C C15C C13C 22.8(15)
C16C C14C C15C N4C -3(2)
C16C C14C C15C C13C 174.8(13)
N3C C13C C15C N4C -55.4(18)
N3C C13C C15C C14C 126.8(16)
C15C C14C C16C C17C 1(2)
C14C C16C C17C C18C 0(2)
C15C N4C C18C C17C -2(2)
Na3 N4C C18C C17C 159.5(11)
C15C N4C C18C C19C -174.2(14)
Na3 N4C C18C C19C -13.0(19)
C16C C17C C18C N4C 0(2)
C16C C17C C18C C19C 173.3(14)
C20C N5C C19C C18C 158.2(12)
C33C N5C C19C C18C -76.7(15)
Na3 N5C C19C C18C 30.8(13)
N4C C18C C19C N5C -16(2)
C17C C18C C19C N5C 171.3(12)
C19C N5C C20C C25C -81.3(14)
C33C N5C C20C C25C 152.1(12)
Na3 N5C C20C C25C 42.8(15)
C19C N5C C20C C21C 45.9(16)
C33C N5C C20C C21C -80.7(15)
Na3 N5C C20C C21C 170.0(10)
N5C C20C C21C C22C -178.7(13)
C25C C20C C21C C22C -50.7(18)
C20C C21C C22C C23C 56.9(17)
C21C C22C C23C C24C -60.4(16)
C22C C23C C24C C25C 60.6(18)
C26C N6C C25C C20C -85.6(14)
C40C N6C C25C C20C 151.0(13)
Na3 N6C C25C C20C 39.3(15)
C26C N6C C25C C24C 43.2(17)
C40C N6C C25C C24C -80.2(17)
Na3 N6C C25C C24C 168.1(10)
N5C C20C C25C N6C -54.5(17)
C21C C20C C25C N6C 176.1(12)
N5C C20C C25C C24C 176.7(13)
C21C C20C C25C C24C 47.3(18)
C23C C24C C25C N6C 179.0(13)
C23C C24C C25C C20C -53.1(19)
C40C N6C C26C C1C -71.2(15)
C25C N6C C26C C1C 164.6(12)
Na3 N6C C26C C1C 34.5(14)
N1C C1C C26C N6C -30(2)
C2C C1C C26C N6C 149.8(15)
C6C N2C C27C C28C 97.2(14)
C7C N2C C27C C28C -140.0(13)
Na3 N2C C27C C28C -15.1(14)
C32C N7C C28C C29C -1(2)
Na3 N7C C28C C29C 127.5(14)
C32C N7C C28C C27C 174.2(12)
Na3 N7C C28C C27C -57.7(14)
N2C C27C C28C N7C 50.6(17)
N2C C27C C28C C29C -134.4(15)
N7C C28C C29C C30C 2(2)
C27C C28C C29C C30C -172.8(13)
C28C C29C C30C C31C -1(2)
C29C C30C C31C C32C -1(2)
C28C N7C C32C C31C -1.3(19)
Na3 N7C C32C C31C -128.6(12)
C28C N7C C32C C33C 179.9(12)
Na3 N7C C32C C33C 52.5(13)
C30C C31C C32C N7C 2(2)
C30C C31C C32C C33C -179.4(12)
C19C N5C C33C C32C 158.2(13)
C20C N5C C33C C32C -76.8(15)
Na3 N5C C33C C32C 43.6(14)
N7C C32C C33C N5C -72.9(16)
C31C C32C C33C N5C 108.3(16)
C12C N3C C34C C35C -141.8(13)
C13C N3C C34C C35C 91.5(16)
Na3 N3C C34C C35C -16.3(14)
C39C N8C C35C C36C -2(2)
Na3 N8C C35C C36C 123.1(13)
C39C N8C C35C C34C 178.6(12)
Na3 N8C C35C C34C -56.1(13)
N3C C34C C35C N8C 50.9(17)
N3C C34C C35C C36C -128.4(14)
N8C C35C C36C C37C 2(2)
C34C C35C C36C C37C -178.4(13)
C35C C36C C37C C38C -2(2)
C36C C37C C38C C39C 1(2)
C35C N8C C39C C38C 1(2)
Na3 N8C C39C C38C -125.2(12)
C35C N8C C39C C40C -178.9(12)
Na3 N8C C39C C40C 54.8(13)
C35C N8C C39C Na3 126.4(15)
C37C C38C C39C N8C 0(2)
C37C C38C C39C C40C 179.6(13)
C37C C38C C39C Na3 -61(2)
C26C N6C C40C C39C 152.8(12)
C25C N6C C40C C39C -82.0(14)
Na3 N6C C40C C39C 41.2(12)
N8C C39C C40C N6C -73.7(15)
C38C C39C C40C N6C 106.3(15)
Na3 C39C C40C N6C -36.0(10)
